data_7015020
loop_
_publ_author_name
'Hancock, Stuart L.'
'Mahon, Mary F.'
'Jones, Matthew D.'

_publ_section_title
;
 Crystallographic characterisation of Ti(iv) piperazine complexes and
 their exploitation for the ring opening polymerisation of rac-lactide.
;
_journal_issue 9
_journal_name_full 'Dalton transactions (Cambridge, England : 2003)'
_journal_page_first 2033
_journal_page_last 2037
_journal_paper_doi 10.1039/c0dt01542c
_journal_volume 40
_journal_year 2011
_chemical_formula_sum 'C59 H91 N4 O8 Ti2'
_chemical_formula_weight 1080.16
_chemical_name_systematic
;
?
;
_space_group_IT_number 14
_symmetry_cell_setting monoclinic
_symmetry_space_group_name_Hall '-P 2ybc'
_symmetry_space_group_name_H-M 'P 1 21/c 1'
_atom_sites_solution_hydrogens geom
_atom_sites_solution_primary direct
_atom_sites_solution_secondary difmap
_audit_creation_method SHELXL-97
_cell_angle_alpha 90
_cell_angle_beta 96.782(3)
_cell_angle_gamma 90
_cell_formula_units_Z 8
_cell_length_a 23.224(6)
_cell_length_b 16.478(5)
_cell_length_c 31.844(9)
_cell_measurement_reflns_used 102329
_cell_measurement_temperature 150(2)
_cell_measurement_theta_max 25.17
_cell_measurement_theta_min 2.83
_cell_volume 12101(6)
_computing_cell_refinement
;
CrystalClear-SM Expert 2.0 r4 (Rigaku, 2009)
;
_computing_data_collection
;
CrystalClear-SM Expert 2.0 r4 (Rigaku, 2009)
;
_computing_data_reduction
;
CrystalClear-SM Expert 2.0 r4 (Rigaku, 2009)
;
_computing_molecular_graphics 'Ortep-3 for Windows (Farrugia, 1997)'
_computing_publication_material 'WinGX publication routines (Farrugia, 1999)'
_computing_structure_refinement 'SHELXL-97 (Sheldrick, 1997)'
_computing_structure_solution 'SHELXS-97 (Sheldrick, 1990)'
_diffrn_ambient_temperature 150(2)
_diffrn_measured_fraction_theta_full 0.982
_diffrn_measured_fraction_theta_max 0.982
_diffrn_measurement_device_type Synchrotron
_diffrn_measurement_method 'profile data from \w-scans'
_diffrn_radiation_monochromator Synchrotron
_diffrn_radiation_type Synchrotron
_diffrn_radiation_wavelength 0.68890
_diffrn_reflns_av_R_equivalents 0.0710
_diffrn_reflns_av_sigmaI/netI 0.0531
_diffrn_reflns_limit_h_max 28
_diffrn_reflns_limit_h_min -22
_diffrn_reflns_limit_k_max 20
_diffrn_reflns_limit_k_min -20
_diffrn_reflns_limit_l_max 38
_diffrn_reflns_limit_l_min -39
_diffrn_reflns_number 102329
_diffrn_reflns_theta_full 25.17
_diffrn_reflns_theta_max 25.17
_diffrn_reflns_theta_min 2.83
_diffrn_source Synchrotron
_diffrn_standards_decay_% 0
_diffrn_standards_interval_count 0
_diffrn_standards_interval_time 0
_diffrn_standards_number 0
_exptl_absorpt_coefficient_mu 0.317
_exptl_absorpt_correction_T_max 0.9934
_exptl_absorpt_correction_T_min 0.9739
_exptl_absorpt_correction_type multi-scan
_exptl_crystal_colour yellow
_exptl_crystal_density_diffrn 1.186
_exptl_crystal_density_method 'not measured'
_exptl_crystal_description block
_exptl_crystal_F_000 4648
_exptl_crystal_size_max 0.08
_exptl_crystal_size_mid 0.05
_exptl_crystal_size_min 0.02
_refine_diff_density_max 0.644
_refine_diff_density_min -0.472
_refine_diff_density_rms 0.056
_refine_ls_extinction_method none
_refine_ls_goodness_of_fit_ref 1.061
_refine_ls_hydrogen_treatment constr
_refine_ls_matrix_type full
_refine_ls_number_parameters 1365
_refine_ls_number_reflns 23430
_refine_ls_number_restraints 0
_refine_ls_restrained_S_all 1.061
_refine_ls_R_factor_all 0.1017
_refine_ls_R_factor_gt 0.0727
_refine_ls_shift/su_max 0.006
_refine_ls_shift/su_mean 0.000
_refine_ls_structure_factor_coef Fsqd
_refine_ls_weighting_details 'calc w=1/[\s^2^(Fo^2^)+(0.0916P)^2^+8.8799P] where P=(Fo^2^+2Fc^2^)/3'
_refine_ls_weighting_scheme calc
_refine_ls_wR_factor_gt 0.1800
_refine_ls_wR_factor_ref 0.2005
_reflns_number_gt 17178
_reflns_number_total 23430
_reflns_threshold_expression >2sigma(I)
_cod_data_source_file C0DT01542C.TXT
_cod_data_source_block Ti2(1)2OiPr)4
_cod_depositor_comments
;
The following automatic conversions were performed:
'_exptl_absorpt_correction_type' value 'Multi-scan' changed to
'multi-scan' according to
'/home/saulius/struct/CIF-dictionaries/cif_core.dic' dictionary named
'cif_core.dic' version 2.4.1 from 2010-06-29.

Automatic conversion script
Id: cif_fix_enum 1555 2011-01-17 13:19:09Z saulius 
;
_cod_original_sg_symbol_H-M P21/c
_cod_database_code 7015020

loop_
_symmetry_equiv_pos_as_xyz
'x, y, z'
'-x, y+1/2, -z+1/2'
'-x, -y, -z'
'x, -y-1/2, z-1/2'

loop_
_atom_site_label
_atom_site_type_symbol
_atom_site_fract_x
_atom_site_fract_y
_atom_site_fract_z
_atom_site_U_iso_or_equiv
_atom_site_adp_type
_atom_site_occupancy
_atom_site_symmetry_multiplicity
_atom_site_calc_flag
_atom_site_refinement_flags
_atom_site_disorder_assembly
_atom_site_disorder_group
Ti1 Ti -0.03655(2) 0.23271(3) 0.193594(17) 0.03500(14) Uani 1 1 d . . .
Ti2 Ti 0.16667(3) 0.24801(4) 0.436238(19) 0.04643(17) Uani 1 1 d . . .
Ti3 Ti 0.45151(3) 0.29148(4) 0.697331(19) 0.04437(16) Uani 1 1 d . . .
Ti4 Ti 0.65776(3) 0.22560(4) 0.931514(19) 0.04759(17) Uani 1 1 d . . .
O1 O -0.03995(9) 0.18678(12) 0.24655(6) 0.0383(5) Uani 1 1 d . . .
O2 O -0.01077(9) 0.16745(13) 0.15209(7) 0.0409(5) Uani 1 1 d . . .
O3 O -0.02566(9) 0.34153(12) 0.18966(7) 0.0416(5) Uani 1 1 d . . .
O4 O -0.11176(10) 0.22870(14) 0.17548(7) 0.0445(5) Uani 1 1 d . . .
O5 O 0.15904(10) 0.17769(14) 0.39013(7) 0.0458(5) Uani 1 1 d . . .
O6 O 0.13844(11) 0.22288(15) 0.48661(7) 0.0525(6) Uani 1 1 d . . .
O7 O 0.17210(11) 0.35455(16) 0.42563(9) 0.0646(7) Uani 1 1 d . . .
O8 O 0.24034(11) 0.22603(19) 0.45346(9) 0.0667(8) Uani 1 1 d . . .
O9 O 0.45512(10) 0.21649(13) 0.74116(7) 0.0439(5) Uani 1 1 d . . .
O10 O 0.47802(11) 0.26771(17) 0.64623(7) 0.0585(7) Uani 1 1 d . . .
O11 O 0.45274(10) 0.39674(15) 0.71304(8) 0.0569(6) Uani 1 1 d . . .
O12 O 0.37655(10) 0.28145(16) 0.67941(8) 0.0553(6) Uani 1 1 d . . .
O13 O 0.63240(10) 0.16923(18) 0.97612(7) 0.0577(7) Uani 1 1 d . . .
O14 O 0.65326(9) 0.17741(14) 0.87836(7) 0.0459(5) Uani 1 1 d . . .
O15 O 0.73297(10) 0.20948(18) 0.94517(8) 0.0607(7) Uani 1 1 d . . .
O16 O 0.65681(11) 0.33562(17) 0.93327(8) 0.0605(7) Uani 1 1 d . . .
N1 N -0.02403(11) 0.25239(15) 0.34104(7) 0.0371(6) Uani 1 1 d . . .
N2 N 0.06768(11) 0.27033(15) 0.41273(8) 0.0374(6) Uani 1 1 d . . .
N3 N 0.06327(11) 0.23454(14) 0.21740(7) 0.0321(5) Uani 1 1 d . . .
N4 N 0.15097(11) 0.21603(14) 0.29150(7) 0.0343(5) Uani 1 1 d . . .
N5 N 0.46532(12) 0.24348(18) 0.83945(8) 0.0453(6) Uani 1 1 d . . .
N6 N 0.55713(12) 0.24018(18) 0.91143(8) 0.0449(6) Uani 1 1 d . . .
N7 N 0.55153(11) 0.29797(15) 0.72027(8) 0.0392(6) Uani 1 1 d . . .
N8 N 0.64262(11) 0.25926(15) 0.79034(8) 0.0378(6) Uani 1 1 d . . .
C1 C -0.08190(14) 0.25969(19) 0.31702(10) 0.0400(7) Uani 1 1 d . . .
H1A H -0.0802 0.2978 0.2932 0.048 Uiso 1 1 calc R . .
H1B H -0.1094 0.2820 0.3356 0.048 Uiso 1 1 calc R . .
C2 C -0.10318(13) 0.1788(2) 0.30033(9) 0.0387(7) Uani 1 1 d . . .
C3 C -0.07938(12) 0.14410(18) 0.26586(9) 0.0348(6) Uani 1 1 d . . .
C4 C -0.09524(14) 0.06546(19) 0.25198(10) 0.0425(7) Uani 1 1 d . . .
C5 C -0.13590(14) 0.0239(2) 0.27254(11) 0.0489(8) Uani 1 1 d . . .
H5 H -0.1468 -0.0294 0.2634 0.059 Uiso 1 1 calc R . .
C6 C -0.16115(15) 0.0574(2) 0.30602(11) 0.0509(9) Uani 1 1 d . . .
C7 C -0.14408(14) 0.1346(2) 0.31917(10) 0.0472(8) Uani 1 1 d . . .
H7 H -0.1610 0.1583 0.3420 0.057 Uiso 1 1 calc R . .
C8 C -0.06853(16) 0.0266(2) 0.21622(11) 0.0505(8) Uani 1 1 d . . .
H8A H -0.0839 -0.0285 0.2116 0.076 Uiso 1 1 calc R . .
H8B H -0.0263 0.0241 0.2233 0.076 Uiso 1 1 calc R . .
H8C H -0.0779 0.0587 0.1904 0.076 Uiso 1 1 calc R . .
C9 C -0.20526(18) 0.0100(3) 0.32800(14) 0.0748(13) Uani 1 1 d . . .
H9A H -0.1906 0.0029 0.3579 0.112 Uiso 1 1 calc R . .
H9B H -0.2116 -0.0433 0.3146 0.112 Uiso 1 1 calc R . .
H9C H -0.2420 0.0400 0.3257 0.112 Uiso 1 1 calc R . .
C10 C -0.02483(13) 0.20474(19) 0.37984(9) 0.0379(7) Uani 1 1 d . . .
H10A H -0.0428 0.1512 0.3729 0.045 Uiso 1 1 calc R . .
H10B H -0.0483 0.2332 0.3993 0.045 Uiso 1 1 calc R . .
C11 C 0.03657(13) 0.19309(18) 0.40125(9) 0.0358(6) Uani 1 1 d . . .
H11A H 0.0352 0.1605 0.4272 0.043 Uiso 1 1 calc R . .
H11B H 0.0589 0.1618 0.3821 0.043 Uiso 1 1 calc R . .
C12 C 0.06307(14) 0.3216(2) 0.37371(9) 0.0410(7) Uani 1 1 d . . .
H12A H 0.0872 0.2971 0.3534 0.049 Uiso 1 1 calc R . .
H12B H 0.0792 0.3760 0.3813 0.049 Uiso 1 1 calc R . .
C13 C 0.00181(14) 0.33164(18) 0.35198(10) 0.0402(7) Uani 1 1 d . . .
H13A H -0.0220 0.3607 0.3710 0.048 Uiso 1 1 calc R . .
H13B H 0.0025 0.3645 0.3260 0.048 Uiso 1 1 calc R . .
C14 C 0.04298(15) 0.31490(19) 0.44747(9) 0.0415(7) Uani 1 1 d . . .
H14A H 0.0034 0.3337 0.4369 0.050 Uiso 1 1 calc R . .
H14B H 0.0670 0.3635 0.4551 0.050 Uiso 1 1 calc R . .
C15 C 0.04007(15) 0.26455(19) 0.48665(9) 0.0414(7) Uani 1 1 d . . .
C16 C 0.08912(15) 0.2233(2) 0.50517(10) 0.0445(8) Uani 1 1 d . . .
C17 C 0.08890(18) 0.1823(2) 0.54384(10) 0.0519(9) Uani 1 1 d . . .
C18 C 0.03786(18) 0.1818(2) 0.56231(11) 0.0559(10) Uani 1 1 d . . .
H18 H 0.0372 0.1539 0.5884 0.067 Uiso 1 1 calc R . .
C19 C -0.01214(18) 0.2197(2) 0.54467(10) 0.0533(9) Uani 1 1 d . . .
C20 C -0.01013(16) 0.2619(2) 0.50648(10) 0.0483(8) Uani 1 1 d . . .
H20 H -0.0439 0.2893 0.4939 0.058 Uiso 1 1 calc R . .
C21 C 0.14345(19) 0.1422(2) 0.56392(12) 0.0649(11) Uani 1 1 d . . .
H21A H 0.1355 0.1139 0.5897 0.097 Uiso 1 1 calc R . .
H21B H 0.1734 0.1835 0.5711 0.097 Uiso 1 1 calc R . .
H21C H 0.1570 0.1031 0.5441 0.097 Uiso 1 1 calc R . .
C22 C -0.06680(19) 0.2170(3) 0.56567(12) 0.0689(12) Uani 1 1 d . . .
H22A H -0.0717 0.1625 0.5771 0.103 Uiso 1 1 calc R . .
H22B H -0.1001 0.2301 0.5449 0.103 Uiso 1 1 calc R . .
H22C H -0.0642 0.2567 0.5888 0.103 Uiso 1 1 calc R . .
C23 C 0.09315(14) 0.25695(18) 0.18001(9) 0.0358(6) Uani 1 1 d . . .
H23A H 0.1346 0.2670 0.1897 0.043 Uiso 1 1 calc R . .
H23B H 0.0763 0.3083 0.1680 0.043 Uiso 1 1 calc R . .
C24 C 0.08881(13) 0.19358(18) 0.14555(9) 0.0367(7) Uani 1 1 d . . .
C25 C 0.03719(14) 0.15354(18) 0.13276(9) 0.0387(7) Uani 1 1 d . . .
C26 C 0.03303(15) 0.0975(2) 0.09918(10) 0.0454(8) Uani 1 1 d . . .
C27 C 0.08132(17) 0.0864(2) 0.07817(10) 0.0536(9) Uani 1 1 d . . .
H27 H 0.0788 0.0491 0.0553 0.064 Uiso 1 1 calc R . .
C28 C 0.13312(16) 0.1270(2) 0.08888(10) 0.0501(9) Uani 1 1 d . . .
C29 C 0.13637(15) 0.1790(2) 0.12369(10) 0.0440(8) Uani 1 1 d . . .
H29 H 0.1721 0.2053 0.1328 0.053 Uiso 1 1 calc R . .
C30 C -0.02310(18) 0.0548(2) 0.08631(12) 0.0615(10) Uani 1 1 d . . .
H30A H -0.0526 0.0945 0.0755 0.092 Uiso 1 1 calc R . .
H30B H -0.0356 0.0268 0.1108 0.092 Uiso 1 1 calc R . .
H30C H -0.0179 0.0151 0.0642 0.092 Uiso 1 1 calc R . .
C31 C 0.18355(18) 0.1176(3) 0.06325(12) 0.0681(12) Uani 1 1 d . . .
H31A H 0.1894 0.0599 0.0576 0.102 Uiso 1 1 calc R . .
H31B H 0.2187 0.1399 0.0792 0.102 Uiso 1 1 calc R . .
H31C H 0.1752 0.1469 0.0364 0.102 Uiso 1 1 calc R . .
C32 C 0.08331(13) 0.15443(17) 0.23600(9) 0.0337(6) Uani 1 1 d . . .
H32A H 0.0803 0.1132 0.2132 0.040 Uiso 1 1 calc R . .
H32B H 0.0571 0.1377 0.2568 0.040 Uiso 1 1 calc R . .
C33 C 0.14502(13) 0.15583(17) 0.25759(9) 0.0358(6) Uani 1 1 d . . .
H33A H 0.1555 0.1015 0.2694 0.043 Uiso 1 1 calc R . .
H33B H 0.1719 0.1692 0.2366 0.043 Uiso 1 1 calc R . .
C34 C 0.07480(13) 0.29649(17) 0.25149(9) 0.0346(6) Uani 1 1 d . . .
H34A H 0.0479 0.2870 0.2729 0.042 Uiso 1 1 calc R . .
H34B H 0.0662 0.3509 0.2391 0.042 Uiso 1 1 calc R . .
C35 C 0.13675(13) 0.29625(18) 0.27348(9) 0.0370(7) Uani 1 1 d . . .
H35A H 0.1640 0.3102 0.2529 0.044 Uiso 1 1 calc R . .
H35B H 0.1408 0.3376 0.2962 0.044 Uiso 1 1 calc R . .
C36 C 0.20898(13) 0.21453(19) 0.31555(10) 0.0390(7) Uani 1 1 d . . .
H36A H 0.2126 0.2600 0.3360 0.047 Uiso 1 1 calc R . .
H36B H 0.2386 0.2221 0.2959 0.047 Uiso 1 1 calc R . .
C37 C 0.21984(13) 0.13570(19) 0.33891(10) 0.0391(7) Uani 1 1 d . . .
C38 C 0.19242(13) 0.1198(2) 0.37501(10) 0.0408(7) Uani 1 1 d . . .
C39 C 0.19816(15) 0.0443(2) 0.39543(11) 0.0483(8) Uani 1 1 d . . .
C40 C 0.23292(17) -0.0138(2) 0.37920(12) 0.0568(9) Uani 1 1 d . . .
H40 H 0.2370 -0.0652 0.3928 0.068 Uiso 1 1 calc R . .
C41 C 0.26181(17) -0.0005(2) 0.34423(12) 0.0556(9) Uani 1 1 d . . .
C42 C 0.25422(15) 0.0748(2) 0.32452(11) 0.0478(8) Uani 1 1 d . . .
H42 H 0.2733 0.0851 0.3002 0.057 Uiso 1 1 calc R . .
C43 C 0.16795(18) 0.0275(3) 0.43371(12) 0.0611(10) Uani 1 1 d . . .
H43A H 0.1841 0.0625 0.4571 0.092 Uiso 1 1 calc R . .
H43B H 0.1736 -0.0295 0.4419 0.092 Uiso 1 1 calc R . .
H43C H 0.1264 0.0386 0.4271 0.092 Uiso 1 1 calc R . .
C44 C 0.2983(2) -0.0659(3) 0.32703(15) 0.0814(14) Uani 1 1 d . . .
H44A H 0.2998 -0.1135 0.3456 0.122 Uiso 1 1 calc R . .
H44B H 0.3377 -0.0453 0.3258 0.122 Uiso 1 1 calc R . .
H44C H 0.2811 -0.0812 0.2986 0.122 Uiso 1 1 calc R . .
C45 C -0.06224(16) 0.4073(2) 0.17484(11) 0.0491(8) Uani 1 1 d . . .
H45 H -0.0904 0.3878 0.1508 0.059 Uiso 1 1 calc R . .
C46 C -0.0954(2) 0.4360(3) 0.20953(15) 0.0730(12) Uani 1 1 d . . .
H46A H -0.1187 0.3912 0.2187 0.110 Uiso 1 1 calc R . .
H46B H -0.1209 0.4808 0.1992 0.110 Uiso 1 1 calc R . .
H46C H -0.0682 0.4548 0.2334 0.110 Uiso 1 1 calc R . .
C47 C -0.0251(2) 0.4739(2) 0.15883(14) 0.0676(11) Uani 1 1 d . . .
H47A H 0.0040 0.4916 0.1818 0.101 Uiso 1 1 calc R . .
H47B H -0.0498 0.5200 0.1490 0.101 Uiso 1 1 calc R . .
H47C H -0.0057 0.4531 0.1354 0.101 Uiso 1 1 calc R . .
C48 C -0.17194(16) 0.2223(3) 0.16298(13) 0.0587(10) Uani 1 1 d . . .
H48 H -0.1837 0.2688 0.1437 0.070 Uiso 1 1 calc R . .
C49 C -0.20454(19) 0.2289(4) 0.20008(15) 0.0906(17) Uani 1 1 d . . .
H49A H -0.1944 0.1833 0.2193 0.136 Uiso 1 1 calc R . .
H49B H -0.2462 0.2278 0.1906 0.136 Uiso 1 1 calc R . .
H49C H -0.1946 0.2800 0.2149 0.136 Uiso 1 1 calc R . .
C50 C -0.1840(2) 0.1466(3) 0.1387(2) 0.103(2) Uani 1 1 d . . .
H50A H -0.1608 0.1456 0.1149 0.154 Uiso 1 1 calc R . .
H50B H -0.2253 0.1442 0.1280 0.154 Uiso 1 1 calc R . .
H50C H -0.1738 0.0999 0.1571 0.154 Uiso 1 1 calc R . .
C51 C 0.21601(18) 0.4160(3) 0.43088(15) 0.0682(11) Uani 1 1 d . . .
H51 H 0.2486 0.3955 0.4514 0.082 Uiso 1 1 calc R . .
C52 C 0.1928(2) 0.4902(3) 0.44876(17) 0.0885(15) Uani 1 1 d . . .
H52A H 0.1615 0.5123 0.4287 0.133 Uiso 1 1 calc R . .
H52B H 0.2238 0.5305 0.4541 0.133 Uiso 1 1 calc R . .
H52C H 0.1776 0.4769 0.4754 0.133 Uiso 1 1 calc R . .
C53 C 0.2379(3) 0.4283(4) 0.39037(19) 0.113(2) Uani 1 1 d . . .
H53A H 0.2561 0.3782 0.3819 0.169 Uiso 1 1 calc R . .
H53B H 0.2666 0.4722 0.3929 0.169 Uiso 1 1 calc R . .
H53C H 0.2057 0.4428 0.3690 0.169 Uiso 1 1 calc R . .
C54 C 0.29474(19) 0.1884(4) 0.46299(16) 0.0896(16) Uani 1 1 d . . .
H54 H 0.2890 0.1302 0.4547 0.107 Uiso 1 1 calc R . .
C55 C 0.3127(3) 0.1883(5) 0.50790(19) 0.138(3) Uani 1 1 d . . .
H55A H 0.3150 0.2443 0.5183 0.207 Uiso 1 1 calc R . .
H55B H 0.3508 0.1626 0.5136 0.207 Uiso 1 1 calc R . .
H55C H 0.2844 0.1581 0.5223 0.207 Uiso 1 1 calc R . .
C56 C 0.3355(2) 0.2224(5) 0.4349(2) 0.124(2) Uani 1 1 d . . .
H56A H 0.3190 0.2160 0.4053 0.185 Uiso 1 1 calc R . .
H56B H 0.3726 0.1933 0.4397 0.185 Uiso 1 1 calc R . .
H56C H 0.3419 0.2801 0.4413 0.185 Uiso 1 1 calc R . .
C57 C 0.40712(15) 0.2541(2) 0.81647(11) 0.0479(8) Uani 1 1 d . . .
H57A H 0.4070 0.3027 0.7982 0.058 Uiso 1 1 calc R . .
H57B H 0.3790 0.2635 0.8370 0.058 Uiso 1 1 calc R . .
C58 C 0.38824(14) 0.1815(2) 0.78963(10) 0.0452(8) Uani 1 1 d . . .
C59 C 0.41439(14) 0.1653(2) 0.75326(10) 0.0426(7) Uani 1 1 d . . .
C60 C 0.39908(15) 0.0961(2) 0.72847(11) 0.0481(8) Uani 1 1 d . . .
C61 C 0.35529(15) 0.0470(2) 0.74034(12) 0.0539(9) Uani 1 1 d . . .
H61 H 0.3436 0.0013 0.7233 0.065 Uiso 1 1 calc R . .
C62 C 0.32790(16) 0.0615(2) 0.77574(13) 0.0562(9) Uani 1 1 d . . .
C63 C 0.34546(15) 0.1292(2) 0.80050(11) 0.0535(9) Uani 1 1 d . . .
H63 H 0.3277 0.1398 0.8253 0.064 Uiso 1 1 calc R . .
C64 C 0.42940(17) 0.0769(2) 0.69041(12) 0.0588(10) Uani 1 1 d . . .
H64A H 0.4166 0.0237 0.6791 0.088 Uiso 1 1 calc R . .
H64B H 0.4714 0.0759 0.6987 0.088 Uiso 1 1 calc R . .
H64C H 0.4200 0.1185 0.6687 0.088 Uiso 1 1 calc R . .
C65 C 0.28112(18) 0.0048(3) 0.78811(15) 0.0729(12) Uani 1 1 d . . .
H65A H 0.2686 -0.0317 0.7645 0.109 Uiso 1 1 calc R . .
H65B H 0.2479 0.0367 0.7950 0.109 Uiso 1 1 calc R . .
H65C H 0.2966 -0.0273 0.8128 0.109 Uiso 1 1 calc R . .
C66 C 0.46766(14) 0.1784(2) 0.87081(10) 0.0475(8) Uani 1 1 d . . .
H66A H 0.4528 0.1274 0.8571 0.057 Uiso 1 1 calc R . .
H66B H 0.4430 0.1925 0.8931 0.057 Uiso 1 1 calc R . .
C67 C 0.53028(14) 0.1669(2) 0.89037(10) 0.0461(8) Uani 1 1 d . . .
H67A H 0.5316 0.1224 0.9114 0.055 Uiso 1 1 calc R . .
H67B H 0.5538 0.1499 0.8679 0.055 Uiso 1 1 calc R . .
C68 C 0.48576(15) 0.3185(2) 0.86017(11) 0.0506(8) Uani 1 1 d . . .
H68A H 0.4608 0.3327 0.8822 0.061 Uiso 1 1 calc R . .
H68B H 0.4835 0.3631 0.8392 0.061 Uiso 1 1 calc R . .
C69 C 0.54817(14) 0.3083(2) 0.88025(10) 0.0466(8) Uani 1 1 d . . .
H69A H 0.5731 0.2990 0.8576 0.056 Uiso 1 1 calc R . .
H69B H 0.5609 0.3596 0.8947 0.056 Uiso 1 1 calc R . .
C70 C 0.53121(16) 0.2612(2) 0.95092(10) 0.0501(8) Uani 1 1 d . . .
H70A H 0.4905 0.2785 0.9433 0.060 Uiso 1 1 calc R . .
H70B H 0.5527 0.3076 0.9649 0.060 Uiso 1 1 calc R . .
C71 C 0.53266(16) 0.1913(2) 0.98160(10) 0.0515(9) Uani 1 1 d . . .
C72 C 0.58377(16) 0.1498(2) 0.99350(11) 0.0535(9) Uani 1 1 d . . .
C73 C 0.58622(18) 0.0874(3) 1.02397(12) 0.0614(10) Uani 1 1 d . . .
C74 C 0.5361(2) 0.0693(3) 1.04166(13) 0.0692(11) Uani 1 1 d . . .
H74 H 0.5373 0.0272 1.0621 0.083 Uiso 1 1 calc R . .
C75 C 0.48463(19) 0.1095(3) 1.03087(13) 0.0687(11) Uani 1 1 d . . .
C76 C 0.48299(17) 0.1701(3) 1.00011(11) 0.0615(10) Uani 1 1 d . . .
H76 H 0.4475 0.1975 0.9916 0.074 Uiso 1 1 calc R . .
C77 C 0.6420(2) 0.0435(3) 1.03696(15) 0.0833(14) Uani 1 1 d . . .
H77A H 0.6342 -0.0056 1.0527 0.125 Uiso 1 1 calc R . .
H77B H 0.6684 0.0789 1.0549 0.125 Uiso 1 1 calc R . .
H77C H 0.6600 0.0285 1.0117 0.125 Uiso 1 1 calc R . .
C78 C 0.4315(2) 0.0897(4) 1.05206(16) 0.0879(15) Uani 1 1 d . . .
H78A H 0.4258 0.0307 1.0522 0.132 Uiso 1 1 calc R . .
H78B H 0.3974 0.1156 1.0365 0.132 Uiso 1 1 calc R . .
H78C H 0.4367 0.1097 1.0812 0.132 Uiso 1 1 calc R . .
C79 C 0.57781(15) 0.3452(2) 0.68727(10) 0.0477(8) Uani 1 1 d . . .
H79A H 0.6180 0.3606 0.6983 0.057 Uiso 1 1 calc R . .
H79B H 0.5553 0.3957 0.6810 0.057 Uiso 1 1 calc R . .
C80 C 0.57869(15) 0.2973(2) 0.64708(10) 0.0479(8) Uani 1 1 d . . .
C81 C 0.52786(17) 0.2614(2) 0.62876(10) 0.0528(9) Uani 1 1 d . . .
C82 C 0.52716(19) 0.2168(3) 0.59111(12) 0.0647(11) Uani 1 1 d . . .
C83 C 0.57870(19) 0.2097(3) 0.57339(12) 0.0658(11) Uani 1 1 d . . .
H83 H 0.5786 0.1794 0.5480 0.079 Uiso 1 1 calc R . .
C84 C 0.63040(18) 0.2447(3) 0.59102(11) 0.0623(10) Uani 1 1 d . . .
C85 C 0.62926(17) 0.2883(2) 0.62809(11) 0.0550(9) Uani 1 1 d . . .
H85 H 0.6640 0.3128 0.6409 0.066 Uiso 1 1 calc R . .
C86 C 0.4710(2) 0.1785(3) 0.57179(13) 0.0825(14) Uani 1 1 d . . .
H86A H 0.4734 0.1664 0.5419 0.124 Uiso 1 1 calc R . .
H86B H 0.4388 0.2161 0.5741 0.124 Uiso 1 1 calc R . .
H86C H 0.4643 0.1281 0.5868 0.124 Uiso 1 1 calc R . .
C87 C 0.6850(2) 0.2345(4) 0.57052(14) 0.0844(15) Uani 1 1 d . . .
H87A H 0.6895 0.1774 0.5630 0.127 Uiso 1 1 calc R . .
H87B H 0.7184 0.2516 0.5903 0.127 Uiso 1 1 calc R . .
H87C H 0.6827 0.2679 0.5449 0.127 Uiso 1 1 calc R . .
C88 C 0.57840(14) 0.21597(19) 0.72810(10) 0.0418(7) Uani 1 1 d . . .
H88A H 0.5778 0.1874 0.7007 0.050 Uiso 1 1 calc R . .
H88B H 0.5544 0.1842 0.7459 0.050 Uiso 1 1 calc R . .
C89 C 0.64039(13) 0.21784(19) 0.74954(10) 0.0387(7) Uani 1 1 d . . .
H89A H 0.6551 0.1617 0.7539 0.046 Uiso 1 1 calc R . .
H89B H 0.6654 0.2466 0.7313 0.046 Uiso 1 1 calc R . .
C90 C 0.55956(14) 0.34254(19) 0.76141(10) 0.0415(7) Uani 1 1 d . . .
H90A H 0.5343 0.3178 0.7808 0.050 Uiso 1 1 calc R . .
H90B H 0.5470 0.3995 0.7565 0.050 Uiso 1 1 calc R . .
C91 C 0.62179(14) 0.34172(19) 0.78246(10) 0.0412(7) Uani 1 1 d . . .
H91A H 0.6469 0.3698 0.7640 0.049 Uiso 1 1 calc R . .
H91B H 0.6241 0.3716 0.8096 0.049 Uiso 1 1 calc R . .
C92 C 0.70111(14) 0.26008(19) 0.81297(10) 0.0400(7) Uani 1 1 d . . .
H92A H 0.7019 0.2961 0.8379 0.048 Uiso 1 1 calc R . .
H92B H 0.7284 0.2824 0.7943 0.048 Uiso 1 1 calc R . .
C93 C 0.72072(13) 0.17626(19) 0.82725(10) 0.0389(7) Uani 1 1 d . . .
C94 C 0.69405(13) 0.1369(2) 0.85898(10) 0.0404(7) Uani 1 1 d . . .
C95 C 0.70877(14) 0.0571(2) 0.87073(10) 0.0455(8) Uani 1 1 d . . .
C96 C 0.75265(15) 0.0197(2) 0.85190(11) 0.0481(8) Uani 1 1 d . . .
H96 H 0.7630 -0.0345 0.8598 0.058 Uiso 1 1 calc R . .
C97 C 0.78207(15) 0.0584(2) 0.82195(11) 0.0459(8) Uani 1 1 d . . .
C98 C 0.76426(14) 0.1361(2) 0.80950(10) 0.0419(7) Uani 1 1 d . . .
H98 H 0.7826 0.1625 0.7881 0.050 Uiso 1 1 calc R . .
C99 C 0.67795(16) 0.0144(2) 0.90325(12) 0.0568(9) Uani 1 1 d . . .
H99A H 0.6885 0.0396 0.9310 0.085 Uiso 1 1 calc R . .
H99B H 0.6893 -0.0429 0.9045 0.085 Uiso 1 1 calc R . .
H99C H 0.6360 0.0187 0.8955 0.085 Uiso 1 1 calc R . .
C100 C 0.83127(18) 0.0170(2) 0.80393(14) 0.0663(11) Uani 1 1 d . . .
H10C H 0.8669 0.0486 0.8108 0.099 Uiso 1 1 calc R . .
H10D H 0.8223 0.0128 0.7731 0.099 Uiso 1 1 calc R . .
H10E H 0.8367 -0.0375 0.8161 0.099 Uiso 1 1 calc R . .
C101 C 0.41238(17) 0.4625(2) 0.70614(14) 0.0608(10) Uani 1 1 d . . .
H101 H 0.3844 0.4496 0.6807 0.073 Uiso 1 1 calc R . .
C102 C 0.3795(3) 0.4711(3) 0.7428(2) 0.121(2) Uani 1 1 d . . .
H10F H 0.3618 0.4189 0.7486 0.181 Uiso 1 1 calc R . .
H10G H 0.3490 0.5120 0.7365 0.181 Uiso 1 1 calc R . .
H10H H 0.4057 0.4881 0.7676 0.181 Uiso 1 1 calc R . .
C103 C 0.4454(2) 0.5367(3) 0.69691(16) 0.0746(12) Uani 1 1 d . . .
H10I H 0.4738 0.5495 0.7213 0.112 Uiso 1 1 calc R . .
H10J H 0.4185 0.5823 0.6913 0.112 Uiso 1 1 calc R . .
H10K H 0.4656 0.5271 0.6720 0.112 Uiso 1 1 calc R . .
C104 C 0.31740(18) 0.2737(3) 0.66440(14) 0.0736(13) Uani 1 1 d . . .
H104 H 0.3043 0.3276 0.6524 0.088 Uiso 1 1 calc R . .
C105 C 0.3092(3) 0.2161(5) 0.6303(2) 0.160(4) Uani 1 1 d . . .
H10L H 0.3287 0.2357 0.6066 0.240 Uiso 1 1 calc R . .
H10M H 0.2677 0.2097 0.6212 0.240 Uiso 1 1 calc R . .
H10N H 0.3257 0.1637 0.6400 0.240 Uiso 1 1 calc R . .
C106 C 0.2838(2) 0.2575(5) 0.69995(19) 0.124(3) Uani 1 1 d . . .
H10O H 0.3000 0.2102 0.7158 0.187 Uiso 1 1 calc R . .
H10P H 0.2433 0.2467 0.6890 0.187 Uiso 1 1 calc R . .
H10Q H 0.2856 0.3049 0.7187 0.187 Uiso 1 1 calc R . .
C107 C 0.7872(2) 0.1711(4) 0.95896(15) 0.0977(19) Uani 1 1 d . . .
H107 H 0.7787 0.1116 0.9578 0.117 Uiso 1 1 calc R . .
C108 C 0.8069(2) 0.1862(5) 1.00018(18) 0.131(3) Uani 1 1 d . . .
H10R H 0.8207 0.2424 1.0031 0.196 Uiso 1 1 calc R . .
H10S H 0.8388 0.1491 1.0095 0.196 Uiso 1 1 calc R . .
H10T H 0.7753 0.1780 1.0176 0.196 Uiso 1 1 calc R . .
C109 C 0.82792(19) 0.1848(4) 0.92626(16) 0.0952(18) Uani 1 1 d . . .
H10U H 0.8315 0.2432 0.9212 0.143 Uiso 1 1 calc R . .
H10V H 0.8127 0.1578 0.8999 0.143 Uiso 1 1 calc R . .
H10W H 0.8661 0.1625 0.9365 0.143 Uiso 1 1 calc R . .
C110 C 0.69967(19) 0.3993(3) 0.93648(14) 0.0706(12) Uani 1 1 d . . .
H110 H 0.7358 0.3782 0.9261 0.085 Uiso 1 1 calc R . .
C111 C 0.7130(3) 0.4224(4) 0.98163(16) 0.1042(19) Uani 1 1 d . . .
H11C H 0.6781 0.4448 0.9919 0.156 Uiso 1 1 calc R . .
H11D H 0.7438 0.4633 0.9845 0.156 Uiso 1 1 calc R . .
H11E H 0.7258 0.3743 0.9983 0.156 Uiso 1 1 calc R . .
C112 C 0.6770(3) 0.4702(3) 0.90890(18) 0.0980(17) Uani 1 1 d . . .
H11F H 0.6668 0.4514 0.8798 0.147 Uiso 1 1 calc R . .
H11G H 0.7071 0.5120 0.9095 0.147 Uiso 1 1 calc R . .
H11H H 0.6426 0.4928 0.9196 0.147 Uiso 1 1 calc R . .
C113 C 0.5310(3) 0.0045(4) 0.5101(2) 0.119(2) Uani 1 1 d . . .
H11I H 0.5564 -0.0251 0.4924 0.142 Uiso 1 1 calc R . .
H11J H 0.5416 0.0626 0.5094 0.142 Uiso 1 1 calc R . .
C114 C 0.5439(4) -0.0245(5) 0.5538(3) 0.156(3) Uani 1 1 d . . .
H4 H 0.5354 -0.0833 0.5544 0.188 Uiso 1 1 calc R . .
H6 H 0.5177 0.0033 0.5715 0.188 Uiso 1 1 calc R . .
C115 C 0.6075(3) -0.0106(4) 0.5738(3) 0.161(4) Uani 1 1 d . . .
H11K H 0.6120 -0.0298 0.6031 0.242 Uiso 1 1 calc R . .
H11L H 0.6166 0.0474 0.5732 0.242 Uiso 1 1 calc R . .
H11M H 0.6338 -0.0408 0.5576 0.242 Uiso 1 1 calc R . .
C116 C 0.0168(6) -0.0247(5) 0.5169(4) 0.056(3) Uani 0.55 1 d P . 1
H11N H -0.0024 -0.0782 0.5183 0.068 Uiso 0.55 1 calc PR . 1
H11O H 0.0152 0.0026 0.5444 0.068 Uiso 0.55 1 calc PR . 1
C117 C 0.0793(5) -0.0385(5) 0.5109(3) 0.072(2) Uani 0.55 1 d P A 1
H11P H 0.0799 -0.0665 0.4834 0.086 Uiso 0.55 1 calc PR A 1
H11Q H 0.0972 0.0155 0.5081 0.086 Uiso 0.55 1 calc PR A 1
C118 C 0.1171(3) -0.0838(3) 0.5421(2) 0.1044(18) Uani 1 1 d . . .
H1 H 0.1565 -0.0844 0.5340 0.157 Uiso 1 1 calc R A 1
H2 H 0.1028 -0.1395 0.5435 0.157 Uiso 1 1 calc R A 1
H3 H 0.1175 -0.0578 0.5698 0.157 Uiso 1 1 calc R A 1
C217 C 0.0590(6) -0.0541(6) 0.5394(4) 0.077(3) Uani 0.45 1 d P A 2
H21D H 0.0570 -0.0169 0.5636 0.092 Uiso 0.45 1 calc PR A 2
H21E H 0.0337 -0.1010 0.5438 0.092 Uiso 0.45 1 calc PR A 2
C216 C 0.0322(7) -0.0101(8) 0.4996(6) 0.067(4) Uani 0.45 1 d P . 2
H21F H 0.0364 -0.0444 0.4747 0.080 Uiso 0.45 1 calc PR . 2
H21G H 0.0538 0.0409 0.4965 0.080 Uiso 0.45 1 calc PR . 2

loop_
_atom_site_aniso_label
_atom_site_aniso_U_11
_atom_site_aniso_U_22
_atom_site_aniso_U_33
_atom_site_aniso_U_23
_atom_site_aniso_U_13
_atom_site_aniso_U_12
Ti1 0.0326(3) 0.0374(3) 0.0341(3) 0.0005(2) 0.0003(2) 0.0013(2)
Ti2 0.0364(4) 0.0565(4) 0.0442(3) -0.0019(3) -0.0041(3) -0.0029(3)
Ti3 0.0397(4) 0.0498(3) 0.0418(3) 0.0034(3) -0.0031(2) 0.0009(3)
Ti4 0.0350(4) 0.0677(4) 0.0390(3) -0.0019(3) -0.0001(2) 0.0004(3)
O1 0.0327(12) 0.0434(11) 0.0384(11) 0.0014(9) 0.0028(9) -0.0020(9)
O2 0.0371(13) 0.0464(12) 0.0384(11) -0.0055(9) 0.0011(9) -0.0016(10)
O3 0.0410(13) 0.0366(11) 0.0451(12) 0.0047(9) -0.0038(10) 0.0065(9)
O4 0.0353(13) 0.0511(13) 0.0459(13) -0.0028(10) -0.0005(10) -0.0001(10)
O5 0.0403(13) 0.0563(14) 0.0400(12) 0.0037(10) 0.0018(10) 0.0101(11)
O6 0.0467(15) 0.0691(16) 0.0388(12) -0.0010(11) -0.0074(11) 0.0043(12)
O7 0.0469(15) 0.0592(16) 0.0835(19) 0.0000(14) -0.0098(13) -0.0136(12)
O8 0.0378(15) 0.095(2) 0.0643(17) 0.0024(15) -0.0053(12) 0.0012(14)
O9 0.0392(13) 0.0490(13) 0.0425(12) 0.0010(10) 0.0002(10) -0.0030(10)
O10 0.0453(15) 0.0890(19) 0.0399(13) -0.0009(12) -0.0011(11) -0.0099(13)
O11 0.0481(15) 0.0477(14) 0.0717(17) 0.0045(12) -0.0064(12) 0.0079(11)
O12 0.0389(14) 0.0680(16) 0.0559(15) 0.0033(12) -0.0072(11) 0.0020(12)
O13 0.0400(14) 0.0914(19) 0.0404(13) 0.0078(12) -0.0007(10) 0.0026(13)
O14 0.0351(13) 0.0615(14) 0.0407(12) 0.0019(10) 0.0022(9) 0.0067(11)
O15 0.0354(14) 0.088(2) 0.0572(16) 0.0037(13) 0.0001(11) 0.0019(13)
O16 0.0460(15) 0.0691(17) 0.0645(17) -0.0139(13) -0.0015(12) -0.0063(13)
N1 0.0354(15) 0.0438(14) 0.0307(13) 0.0012(10) -0.0018(10) 0.0003(11)
N2 0.0371(15) 0.0417(14) 0.0326(13) -0.0021(10) 0.0009(10) -0.0022(11)
N3 0.0343(14) 0.0339(12) 0.0278(12) 0.0026(9) 0.0020(10) 0.0013(10)
N4 0.0316(14) 0.0357(12) 0.0340(13) -0.0005(10) -0.0026(10) 0.0006(10)
N5 0.0370(16) 0.0602(17) 0.0372(14) 0.0002(12) -0.0022(11) -0.0011(13)
N6 0.0371(16) 0.0657(18) 0.0316(13) -0.0005(12) 0.0033(11) 0.0019(13)
N7 0.0420(16) 0.0413(14) 0.0329(13) 0.0049(10) -0.0010(11) 0.0008(12)
N8 0.0351(15) 0.0416(14) 0.0350(13) -0.0024(10) -0.0037(11) 0.0040(11)
C1 0.0343(18) 0.0492(18) 0.0356(16) 0.0001(13) -0.0002(13) 0.0041(14)
C2 0.0286(17) 0.0522(18) 0.0330(15) 0.0034(13) -0.0049(12) -0.0017(13)
C3 0.0264(16) 0.0435(16) 0.0335(15) 0.0068(12) -0.0005(12) 0.0007(12)
C4 0.0380(19) 0.0450(17) 0.0422(17) 0.0043(13) -0.0049(14) 0.0004(14)
C5 0.040(2) 0.0471(18) 0.055(2) 0.0088(15) -0.0097(15) -0.0108(15)
C6 0.038(2) 0.069(2) 0.0447(19) 0.0131(16) -0.0027(15) -0.0133(17)
C7 0.0301(18) 0.075(2) 0.0362(17) 0.0039(15) 0.0008(13) -0.0026(16)
C8 0.052(2) 0.0448(18) 0.054(2) -0.0014(15) 0.0055(16) -0.0009(16)
C9 0.058(3) 0.100(3) 0.066(3) 0.020(2) 0.005(2) -0.036(2)
C10 0.0382(18) 0.0419(16) 0.0329(15) -0.0015(12) 0.0017(12) -0.0008(13)
C11 0.0353(17) 0.0384(15) 0.0325(15) -0.0041(12) -0.0016(12) -0.0032(13)
C12 0.0399(19) 0.0474(17) 0.0345(16) 0.0040(13) -0.0008(13) -0.0029(14)
C13 0.0443(19) 0.0388(16) 0.0369(16) 0.0020(12) 0.0032(13) -0.0004(14)
C14 0.047(2) 0.0420(17) 0.0351(16) -0.0072(13) 0.0028(13) -0.0013(14)
C15 0.047(2) 0.0449(17) 0.0305(15) -0.0076(13) -0.0036(13) -0.0044(14)
C16 0.047(2) 0.0497(19) 0.0353(16) -0.0081(13) -0.0035(14) -0.0048(15)
C17 0.072(3) 0.0469(19) 0.0332(17) -0.0073(14) -0.0067(16) -0.0064(17)
C18 0.081(3) 0.055(2) 0.0307(17) -0.0045(15) -0.0009(17) -0.016(2)
C19 0.069(3) 0.058(2) 0.0335(17) -0.0091(15) 0.0077(16) -0.0137(19)
C20 0.052(2) 0.056(2) 0.0352(17) -0.0126(14) -0.0011(15) -0.0044(16)
C21 0.086(3) 0.061(2) 0.043(2) -0.0010(17) -0.0152(19) 0.002(2)
C22 0.080(3) 0.087(3) 0.043(2) -0.0094(19) 0.016(2) -0.020(2)
C23 0.0344(17) 0.0394(15) 0.0336(15) 0.0057(12) 0.0032(12) -0.0004(13)
C24 0.0396(18) 0.0404(16) 0.0291(14) 0.0060(12) -0.0003(12) 0.0047(13)
C25 0.0452(19) 0.0398(16) 0.0308(15) 0.0036(12) 0.0029(13) 0.0074(14)
C26 0.054(2) 0.0430(17) 0.0385(17) -0.0002(13) 0.0022(15) 0.0072(15)
C27 0.074(3) 0.052(2) 0.0342(17) -0.0041(14) 0.0024(16) 0.0172(19)
C28 0.055(2) 0.059(2) 0.0381(17) 0.0058(15) 0.0109(15) 0.0182(18)
C29 0.0415(19) 0.0523(19) 0.0379(17) 0.0101(14) 0.0039(14) 0.0085(15)
C30 0.072(3) 0.056(2) 0.055(2) -0.0169(17) 0.0012(19) -0.0061(19)
C31 0.070(3) 0.093(3) 0.044(2) 0.004(2) 0.0201(19) 0.025(2)
C32 0.0342(17) 0.0331(14) 0.0323(15) 0.0014(11) -0.0018(12) 0.0038(12)
C33 0.0358(17) 0.0343(15) 0.0359(15) 0.0018(12) -0.0010(12) 0.0021(12)
C34 0.0345(17) 0.0318(14) 0.0370(15) -0.0017(12) 0.0012(12) 0.0010(12)
C35 0.0378(18) 0.0376(15) 0.0343(15) 0.0020(12) -0.0018(12) -0.0027(13)
C36 0.0338(18) 0.0444(17) 0.0370(16) 0.0019(13) -0.0031(13) -0.0028(13)
C37 0.0304(17) 0.0458(17) 0.0391(16) 0.0028(13) -0.0047(13) 0.0021(13)
C38 0.0326(18) 0.0483(18) 0.0395(17) 0.0025(13) -0.0036(13) 0.0053(14)
C39 0.044(2) 0.053(2) 0.0460(19) 0.0069(15) -0.0039(15) 0.0030(16)
C40 0.061(2) 0.049(2) 0.057(2) 0.0117(16) -0.0046(18) 0.0090(18)
C41 0.056(2) 0.056(2) 0.054(2) 0.0002(17) 0.0011(17) 0.0193(18)
C42 0.044(2) 0.058(2) 0.0404(18) 0.0019(15) 0.0016(14) 0.0102(16)
C43 0.061(3) 0.067(2) 0.056(2) 0.0208(18) 0.0088(18) 0.007(2)
C44 0.099(4) 0.067(3) 0.078(3) 0.005(2) 0.013(3) 0.036(3)
C45 0.053(2) 0.0440(18) 0.0470(19) 0.0033(14) -0.0054(15) 0.0133(16)
C46 0.076(3) 0.063(3) 0.081(3) -0.011(2) 0.009(2) 0.023(2)
C47 0.089(3) 0.044(2) 0.068(3) 0.0170(18) 0.000(2) 0.005(2)
C48 0.036(2) 0.079(3) 0.059(2) -0.0115(19) -0.0050(16) 0.0039(18)
C49 0.041(3) 0.158(5) 0.074(3) -0.023(3) 0.008(2) 0.003(3)
C50 0.062(3) 0.104(4) 0.138(5) -0.056(4) -0.006(3) -0.011(3)
C51 0.053(3) 0.068(3) 0.082(3) -0.003(2) 0.002(2) -0.022(2)
C52 0.101(4) 0.070(3) 0.094(4) -0.003(3) 0.012(3) -0.027(3)
C53 0.126(5) 0.119(5) 0.098(4) -0.031(4) 0.034(4) -0.065(4)
C54 0.044(3) 0.135(5) 0.086(3) 0.008(3) -0.009(2) 0.014(3)
C55 0.101(5) 0.211(8) 0.090(4) 0.022(5) -0.040(4) 0.017(5)
C56 0.056(4) 0.185(7) 0.132(6) 0.002(5) 0.022(3) -0.007(4)
C57 0.0353(19) 0.065(2) 0.0418(18) -0.0007(15) -0.0031(14) 0.0082(16)
C58 0.0329(18) 0.058(2) 0.0426(18) 0.0064(15) -0.0033(14) 0.0033(15)
C59 0.0312(18) 0.0487(18) 0.0459(18) 0.0042(14) -0.0033(13) 0.0003(14)
C60 0.039(2) 0.0463(18) 0.057(2) 0.0035(15) -0.0026(15) 0.0004(15)
C61 0.045(2) 0.052(2) 0.063(2) -0.0002(17) -0.0012(17) -0.0032(16)
C62 0.039(2) 0.064(2) 0.063(2) 0.0131(18) -0.0037(17) -0.0049(17)
C63 0.036(2) 0.076(3) 0.047(2) 0.0101(18) -0.0013(15) 0.0043(18)
C64 0.060(2) 0.053(2) 0.062(2) -0.0114(17) 0.0022(18) -0.0003(18)
C65 0.056(3) 0.082(3) 0.080(3) 0.011(2) 0.008(2) -0.020(2)
C66 0.0366(19) 0.063(2) 0.0415(18) 0.0008(15) -0.0007(14) 0.0013(16)
C67 0.0376(19) 0.060(2) 0.0395(17) -0.0012(15) -0.0006(14) 0.0010(16)
C68 0.046(2) 0.063(2) 0.0408(18) 0.0013(16) -0.0009(15) 0.0032(17)
C69 0.040(2) 0.061(2) 0.0377(17) -0.0002(15) 0.0013(14) 0.0001(16)
C70 0.041(2) 0.074(2) 0.0351(17) -0.0040(16) 0.0029(14) 0.0037(17)
C71 0.045(2) 0.076(2) 0.0339(17) 0.0001(16) 0.0049(14) -0.0034(18)
C72 0.045(2) 0.078(3) 0.0362(18) -0.0007(16) -0.0001(15) 0.0005(18)
C73 0.061(3) 0.080(3) 0.042(2) 0.0062(18) -0.0013(17) -0.004(2)
C74 0.075(3) 0.079(3) 0.052(2) 0.011(2) 0.002(2) -0.009(2)
C75 0.065(3) 0.089(3) 0.053(2) 0.003(2) 0.014(2) -0.017(2)
C76 0.047(2) 0.095(3) 0.043(2) -0.0032(19) 0.0050(16) -0.007(2)
C77 0.078(3) 0.105(4) 0.065(3) 0.025(3) -0.002(2) 0.017(3)
C78 0.073(3) 0.119(4) 0.075(3) 0.011(3) 0.025(2) -0.024(3)
C79 0.046(2) 0.055(2) 0.0412(18) 0.0077(15) -0.0010(14) -0.0017(16)
C80 0.045(2) 0.064(2) 0.0333(16) 0.0093(15) -0.0024(14) -0.0005(16)
C81 0.051(2) 0.072(2) 0.0346(17) 0.0047(16) 0.0012(15) -0.0013(18)
C82 0.063(3) 0.092(3) 0.0369(19) -0.0027(19) -0.0021(17) -0.011(2)
C83 0.072(3) 0.086(3) 0.0386(19) -0.0049(19) 0.0038(19) 0.005(2)
C84 0.055(3) 0.091(3) 0.0388(19) 0.0063(19) 0.0007(17) 0.010(2)
C85 0.050(2) 0.078(3) 0.0352(18) 0.0109(17) -0.0001(15) 0.0023(19)
C86 0.083(3) 0.116(4) 0.047(2) -0.016(2) 0.001(2) -0.023(3)
C87 0.071(3) 0.137(5) 0.047(2) -0.001(3) 0.009(2) 0.022(3)
C88 0.044(2) 0.0428(17) 0.0367(16) -0.0015(13) -0.0019(14) 0.0023(14)
C89 0.0337(18) 0.0429(16) 0.0388(16) -0.0014(13) 0.0009(13) -0.0002(13)
C90 0.0437(19) 0.0415(16) 0.0380(16) -0.0038(13) -0.0011(13) 0.0042(14)
C91 0.0437(19) 0.0399(16) 0.0388(17) -0.0028(13) 0.0001(14) 0.0018(14)
C92 0.0378(19) 0.0425(17) 0.0386(16) -0.0013(13) -0.0005(13) 0.0012(14)
C93 0.0336(17) 0.0450(17) 0.0369(16) -0.0011(13) -0.0007(13) 0.0003(13)
C94 0.0298(17) 0.0532(19) 0.0375(16) -0.0017(13) 0.0017(13) 0.0035(14)
C95 0.0375(19) 0.0539(19) 0.0446(18) 0.0051(15) 0.0034(14) -0.0026(15)
C96 0.044(2) 0.0454(18) 0.054(2) 0.0054(15) 0.0038(16) 0.0059(15)
C97 0.046(2) 0.0469(18) 0.0460(19) -0.0009(14) 0.0084(15) 0.0035(15)
C98 0.0406(19) 0.0501(18) 0.0346(16) 0.0019(13) 0.0035(13) 0.0011(14)
C99 0.051(2) 0.060(2) 0.061(2) 0.0114(18) 0.0125(18) -0.0048(18)
C100 0.073(3) 0.057(2) 0.075(3) 0.0007(19) 0.034(2) 0.017(2)
C101 0.053(2) 0.052(2) 0.075(3) 0.0097(19) -0.0024(19) 0.0092(18)
C102 0.147(6) 0.086(4) 0.145(6) 0.035(4) 0.082(5) 0.046(4)
C103 0.075(3) 0.056(2) 0.092(3) 0.012(2) 0.007(2) 0.009(2)
C104 0.043(2) 0.111(4) 0.063(3) 0.002(2) -0.0076(19) 0.000(2)
C105 0.072(4) 0.240(9) 0.156(6) -0.125(7) -0.040(4) 0.022(5)
C106 0.043(3) 0.236(8) 0.095(4) 0.044(5) 0.007(3) 0.016(4)
C107 0.048(3) 0.178(6) 0.065(3) 0.006(3) -0.003(2) 0.020(3)
C108 0.076(4) 0.235(9) 0.078(4) 0.051(5) -0.002(3) 0.034(5)
C109 0.041(3) 0.170(6) 0.075(3) -0.024(3) 0.007(2) -0.014(3)
C110 0.060(3) 0.072(3) 0.077(3) -0.014(2) -0.004(2) -0.010(2)
C111 0.138(5) 0.098(4) 0.071(3) -0.009(3) -0.012(3) -0.035(4)
C112 0.119(5) 0.090(4) 0.083(4) 0.009(3) -0.002(3) -0.017(3)
C113 0.142(6) 0.086(4) 0.119(5) -0.003(4) -0.021(4) 0.000(4)
C114 0.191(8) 0.113(6) 0.149(7) 0.022(5) -0.046(6) -0.013(5)
C115 0.148(7) 0.103(5) 0.211(9) 0.015(5) -0.072(6) -0.009(5)
C116 0.065(8) 0.047(5) 0.060(6) -0.006(4) 0.020(6) -0.013(5)
C117 0.086(7) 0.053(4) 0.077(6) -0.001(4) 0.014(5) -0.017(5)
C118 0.099(4) 0.072(3) 0.142(6) 0.000(3) 0.013(4) -0.006(3)
C217 0.101(10) 0.055(6) 0.080(8) -0.005(5) 0.036(8) -0.014(6)
C216 0.077(14) 0.054(7) 0.075(9) -0.018(6) 0.036(9) -0.018(8)

loop_
_atom_type_symbol
_atom_type_description
_atom_type_scat_dispersion_real
_atom_type_scat_dispersion_imag
_atom_type_scat_source
C C 0.0033 0.0016 'International Tables Vol C Tables 4.2.6.8 and 6.1.1.4'
H H 0.0000 0.0000 'International Tables Vol C Tables 4.2.6.8 and 6.1.1.4'
N N 0.0061 0.0033 'International Tables Vol C Tables 4.2.6.8 and 6.1.1.4'
O O 0.0106 0.0060 'International Tables Vol C Tables 4.2.6.8 and 6.1.1.4'
Ti Ti 0.2776 0.4457 'International Tables Vol C Tables 4.2.6.8 and 6.1.1.4'

loop_
_geom_angle_atom_site_label_1
_geom_angle_atom_site_label_2
_geom_angle_atom_site_label_3
_geom_angle
_geom_angle_site_symmetry_1
_geom_angle_site_symmetry_3
_geom_angle_publ_flag
O4 Ti1 O3 98.86(10) . . ?
O4 Ti1 O2 97.75(10) . . ?
O3 Ti1 O2 117.59(10) . . ?
O4 Ti1 O1 97.70(10) . . ?
O3 Ti1 O1 119.05(10) . . ?
O2 Ti1 O1 117.50(10) . . ?
O4 Ti1 N3 178.59(10) . . ?
O3 Ti1 N3 82.51(9) . . ?
O2 Ti1 N3 81.29(9) . . ?
O1 Ti1 N3 81.87(9) . . ?
O8 Ti2 O7 99.88(13) . . ?
O8 Ti2 O6 96.54(12) . . ?
O7 Ti2 O6 114.97(13) . . ?
O8 Ti2 O5 96.62(12) . . ?
O7 Ti2 O5 117.55(12) . . ?
O6 Ti2 O5 122.26(11) . . ?
O8 Ti2 N2 177.15(12) . . ?
O7 Ti2 N2 82.84(10) . . ?
O6 Ti2 N2 83.02(10) . . ?
O5 Ti2 N2 81.29(9) . . ?
O12 Ti3 O11 99.30(12) . . ?
O12 Ti3 O10 96.50(12) . . ?
O11 Ti3 O10 116.85(13) . . ?
O12 Ti3 O9 97.77(11) . . ?
O11 Ti3 O9 115.66(11) . . ?
O10 Ti3 O9 122.01(12) . . ?
O12 Ti3 N7 177.16(11) . . ?
O11 Ti3 N7 83.54(10) . . ?
O10 Ti3 N7 82.16(10) . . ?
O9 Ti3 N7 80.90(9) . . ?
O15 Ti4 O16 99.07(13) . . ?
O15 Ti4 O13 97.50(12) . . ?
O16 Ti4 O13 118.15(13) . . ?
O15 Ti4 O14 96.15(11) . . ?
O16 Ti4 O14 117.06(12) . . ?
O13 Ti4 O14 119.67(12) . . ?
O15 Ti4 N6 176.88(12) . . ?
O16 Ti4 N6 83.77(11) . . ?
O13 Ti4 N6 82.21(10) . . ?
O14 Ti4 N6 81.35(9) . . ?
C3 O1 Ti1 136.46(18) . . ?
C25 O2 Ti1 140.6(2) . . ?
C45 O3 Ti1 133.8(2) . . ?
C48 O4 Ti1 176.7(2) . . ?
C38 O5 Ti2 135.6(2) . . ?
C16 O6 Ti2 141.7(2) . . ?
C51 O7 Ti2 137.2(3) . . ?
C54 O8 Ti2 165.1(3) . . ?
C59 O9 Ti3 131.0(2) . . ?
C81 O10 Ti3 140.6(2) . . ?
C101 O11 Ti3 134.1(2) . . ?
C104 O12 Ti3 178.9(3) . . ?
C72 O13 Ti4 142.1(2) . . ?
C94 O14 Ti4 130.73(19) . . ?
C107 O15 Ti4 161.6(4) . . ?
C110 O16 Ti4 136.0(3) . . ?
C13 N1 C10 108.9(2) . . ?
C13 N1 C1 112.0(2) . . ?
C10 N1 C1 112.4(2) . . ?
C11 N2 C12 107.1(2) . . ?
C11 N2 C14 112.6(2) . . ?
C12 N2 C14 109.9(2) . . ?
C11 N2 Ti2 111.78(18) . . ?
C12 N2 Ti2 108.84(18) . . ?
C14 N2 Ti2 106.60(18) . . ?
C34 N3 C23 110.5(2) . . ?
C34 N3 C32 107.1(2) . . ?
C23 N3 C32 112.4(2) . . ?
C34 N3 Ti1 109.19(17) . . ?
C23 N3 Ti1 106.21(17) . . ?
C32 N3 Ti1 111.37(17) . . ?
C33 N4 C35 109.0(2) . . ?
C33 N4 C36 112.0(2) . . ?
C35 N4 C36 111.7(2) . . ?
C68 N5 C66 109.2(3) . . ?
C68 N5 C57 110.9(3) . . ?
C66 N5 C57 112.7(3) . . ?
C67 N6 C69 107.0(2) . . ?
C67 N6 C70 112.3(3) . . ?
C69 N6 C70 110.2(3) . . ?
C67 N6 Ti4 112.9(2) . . ?
C69 N6 Ti4 108.15(19) . . ?
C70 N6 Ti4 106.21(19) . . ?
C90 N7 C79 110.0(3) . . ?
C90 N7 C88 106.9(2) . . ?
C79 N7 C88 113.0(3) . . ?
C90 N7 Ti3 108.11(19) . . ?
C79 N7 Ti3 105.99(18) . . ?
C88 N7 Ti3 112.79(19) . . ?
C91 N8 C92 110.3(2) . . ?
C91 N8 C89 107.8(2) . . ?
C92 N8 C89 112.1(2) . . ?
N1 C1 C2 110.8(3) . . ?
N1 C1 H1A 109.5 . . ?
C2 C1 H1A 109.5 . . ?
N1 C1 H1B 109.5 . . ?
C2 C1 H1B 109.5 . . ?
H1A C1 H1B 108.1 . . ?
C7 C2 C3 118.4(3) . . ?
C7 C2 C1 121.9(3) . . ?
C3 C2 C1 119.7(3) . . ?
O1 C3 C4 120.1(3) . . ?
O1 C3 C2 119.4(3) . . ?
C4 C3 C2 120.6(3) . . ?
C5 C4 C3 118.3(3) . . ?
C5 C4 C8 120.7(3) . . ?
C3 C4 C8 121.0(3) . . ?
C6 C5 C4 122.4(3) . . ?
C6 C5 H5 118.8 . . ?
C4 C5 H5 118.8 . . ?
C7 C6 C5 117.8(3) . . ?
C7 C6 C9 121.1(4) . . ?
C5 C6 C9 121.1(4) . . ?
C6 C7 C2 122.6(3) . . ?
C6 C7 H7 118.7 . . ?
C2 C7 H7 118.7 . . ?
C4 C8 H8A 109.5 . . ?
C4 C8 H8B 109.5 . . ?
H8A C8 H8B 109.5 . . ?
C4 C8 H8C 109.5 . . ?
H8A C8 H8C 109.5 . . ?
H8B C8 H8C 109.5 . . ?
C6 C9 H9A 109.5 . . ?
C6 C9 H9B 109.5 . . ?
H9A C9 H9B 109.5 . . ?
C6 C9 H9C 109.5 . . ?
H9A C9 H9C 109.5 . . ?
H9B C9 H9C 109.5 . . ?
N1 C10 C11 110.0(2) . . ?
N1 C10 H10A 109.7 . . ?
C11 C10 H10A 109.7 . . ?
N1 C10 H10B 109.7 . . ?
C11 C10 H10B 109.7 . . ?
H10A C10 H10B 108.2 . . ?
N2 C11 C10 113.9(2) . . ?
N2 C11 H11A 108.8 . . ?
C10 C11 H11A 108.8 . . ?
N2 C11 H11B 108.8 . . ?
C10 C11 H11B 108.8 . . ?
H11A C11 H11B 107.7 . . ?
N2 C12 C13 114.3(3) . . ?
N2 C12 H12A 108.7 . . ?
C13 C12 H12A 108.7 . . ?
N2 C12 H12B 108.7 . . ?
C13 C12 H12B 108.7 . . ?
H12A C12 H12B 107.6 . . ?
N1 C13 C12 110.4(3) . . ?
N1 C13 H13A 109.6 . . ?
C12 C13 H13A 109.6 . . ?
N1 C13 H13B 109.6 . . ?
C12 C13 H13B 109.6 . . ?
H13A C13 H13B 108.1 . . ?
N2 C14 C15 113.6(3) . . ?
N2 C14 H14A 108.8 . . ?
C15 C14 H14A 108.8 . . ?
N2 C14 H14B 108.8 . . ?
C15 C14 H14B 108.8 . . ?
H14A C14 H14B 107.7 . . ?
C20 C15 C16 118.6(3) . . ?
C20 C15 C14 121.0(3) . . ?
C16 C15 C14 120.3(3) . . ?
O6 C16 C15 120.6(3) . . ?
O6 C16 C17 118.2(3) . . ?
C15 C16 C17 121.2(3) . . ?
C18 C17 C16 117.9(3) . . ?
C18 C17 C21 122.5(3) . . ?
C16 C17 C21 119.6(4) . . ?
C19 C18 C17 123.1(3) . . ?
C19 C18 H18 118.4 . . ?
C17 C18 H18 118.4 . . ?
C18 C19 C20 117.7(3) . . ?
C18 C19 C22 121.3(3) . . ?
C20 C19 C22 121.0(4) . . ?
C15 C20 C19 121.5(3) . . ?
C15 C20 H20 119.2 . . ?
C19 C20 H20 119.2 . . ?
C17 C21 H21A 109.5 . . ?
C17 C21 H21B 109.5 . . ?
H21A C21 H21B 109.5 . . ?
C17 C21 H21C 109.5 . . ?
H21A C21 H21C 109.5 . . ?
H21B C21 H21C 109.5 . . ?
C19 C22 H22A 109.5 . . ?
C19 C22 H22B 109.5 . . ?
H22A C22 H22B 109.5 . . ?
C19 C22 H22C 109.5 . . ?
H22A C22 H22C 109.5 . . ?
H22B C22 H22C 109.5 . . ?
N3 C23 C24 114.3(2) . . ?
N3 C23 H23A 108.7 . . ?
C24 C23 H23A 108.7 . . ?
N3 C23 H23B 108.7 . . ?
C24 C23 H23B 108.7 . . ?
H23A C23 H23B 107.6 . . ?
C25 C24 C29 118.7(3) . . ?
C25 C24 C23 121.6(3) . . ?
C29 C24 C23 119.5(3) . . ?
O2 C25 C24 121.0(3) . . ?
O2 C25 C26 118.0(3) . . ?
C24 C25 C26 121.0(3) . . ?
C27 C26 C25 117.8(3) . . ?
C27 C26 C30 122.3(3) . . ?
C25 C26 C30 119.8(3) . . ?
C28 C27 C26 123.2(3) . . ?
C28 C27 H27 118.4 . . ?
C26 C27 H27 118.4 . . ?
C27 C28 C29 117.2(3) . . ?
C27 C28 C31 121.6(3) . . ?
C29 C28 C31 121.2(4) . . ?
C24 C29 C28 122.0(3) . . ?
C24 C29 H29 119.0 . . ?
C28 C29 H29 119.0 . . ?
C26 C30 H30A 109.5 . . ?
C26 C30 H30B 109.5 . . ?
H30A C30 H30B 109.5 . . ?
C26 C30 H30C 109.5 . . ?
H30A C30 H30C 109.5 . . ?
H30B C30 H30C 109.5 . . ?
C28 C31 H31A 109.5 . . ?
C28 C31 H31B 109.5 . . ?
H31A C31 H31B 109.5 . . ?
C28 C31 H31C 109.5 . . ?
H31A C31 H31C 109.5 . . ?
H31B C31 H31C 109.5 . . ?
N3 C32 C33 113.5(2) . . ?
N3 C32 H32A 108.9 . . ?
C33 C32 H32A 108.9 . . ?
N3 C32 H32B 108.9 . . ?
C33 C32 H32B 108.9 . . ?
H32A C32 H32B 107.7 . . ?
N4 C33 C32 110.3(2) . . ?
N4 C33 H33A 109.6 . . ?
C32 C33 H33A 109.6 . . ?
N4 C33 H33B 109.6 . . ?
C32 C33 H33B 109.6 . . ?
H33A C33 H33B 108.1 . . ?
N3 C34 C35 114.3(2) . . ?
N3 C34 H34A 108.7 . . ?
C35 C34 H34A 108.7 . . ?
N3 C34 H34B 108.7 . . ?
C35 C34 H34B 108.7 . . ?
H34A C34 H34B 107.6 . . ?
N4 C35 C34 109.9(2) . . ?
N4 C35 H35A 109.7 . . ?
C34 C35 H35A 109.7 . . ?
N4 C35 H35B 109.7 . . ?
C34 C35 H35B 109.7 . . ?
H35A C35 H35B 108.2 . . ?
N4 C36 C37 111.2(2) . . ?
N4 C36 H36A 109.4 . . ?
C37 C36 H36A 109.4 . . ?
N4 C36 H36B 109.4 . . ?
C37 C36 H36B 109.4 . . ?
H36A C36 H36B 108.0 . . ?
C42 C37 C38 117.9(3) . . ?
C42 C37 C36 121.9(3) . . ?
C38 C37 C36 120.0(3) . . ?
O5 C38 C37 119.7(3) . . ?
O5 C38 C39 119.1(3) . . ?
C37 C38 C39 121.2(3) . . ?
C40 C39 C38 117.8(3) . . ?
C40 C39 C43 121.5(3) . . ?
C38 C39 C43 120.8(3) . . ?
C41 C40 C39 123.2(3) . . ?
C41 C40 H40 118.4 . . ?
C39 C40 H40 118.4 . . ?
C40 C41 C42 117.2(3) . . ?
C40 C41 C44 121.6(4) . . ?
C42 C41 C44 121.2(4) . . ?
C41 C42 C37 122.7(3) . . ?
C41 C42 H42 118.6 . . ?
C37 C42 H42 118.6 . . ?
C39 C43 H43A 109.5 . . ?
C39 C43 H43B 109.5 . . ?
H43A C43 H43B 109.5 . . ?
C39 C43 H43C 109.5 . . ?
H43A C43 H43C 109.5 . . ?
H43B C43 H43C 109.5 . . ?
C41 C44 H44A 109.5 . . ?
C41 C44 H44B 109.5 . . ?
H44A C44 H44B 109.5 . . ?
C41 C44 H44C 109.5 . . ?
H44A C44 H44C 109.5 . . ?
H44B C44 H44C 109.5 . . ?
O3 C45 C46 109.6(3) . . ?
O3 C45 C47 108.7(3) . . ?
C46 C45 C47 112.4(3) . . ?
O3 C45 H45 108.7 . . ?
C46 C45 H45 108.7 . . ?
C47 C45 H45 108.7 . . ?
C45 C46 H46A 109.5 . . ?
C45 C46 H46B 109.5 . . ?
H46A C46 H46B 109.5 . . ?
C45 C46 H46C 109.5 . . ?
H46A C46 H46C 109.5 . . ?
H46B C46 H46C 109.5 . . ?
C45 C47 H47A 109.5 . . ?
C45 C47 H47B 109.5 . . ?
H47A C47 H47B 109.5 . . ?
C45 C47 H47C 109.5 . . ?
H47A C47 H47C 109.5 . . ?
H47B C47 H47C 109.5 . . ?
O4 C48 C50 109.3(3) . . ?
O4 C48 C49 110.6(3) . . ?
C50 C48 C49 113.4(4) . . ?
O4 C48 H48 107.8 . . ?
C50 C48 H48 107.8 . . ?
C49 C48 H48 107.8 . . ?
C48 C49 H49A 109.5 . . ?
C48 C49 H49B 109.5 . . ?
H49A C49 H49B 109.5 . . ?
C48 C49 H49C 109.5 . . ?
H49A C49 H49C 109.5 . . ?
H49B C49 H49C 109.5 . . ?
C48 C50 H50A 109.5 . . ?
C48 C50 H50B 109.5 . . ?
H50A C50 H50B 109.5 . . ?
C48 C50 H50C 109.5 . . ?
H50A C50 H50C 109.5 . . ?
H50B C50 H50C 109.5 . . ?
O7 C51 C53 108.2(4) . . ?
O7 C51 C52 110.0(4) . . ?
C53 C51 C52 114.1(5) . . ?
O7 C51 H51 108.1 . . ?
C53 C51 H51 108.1 . . ?
C52 C51 H51 108.1 . . ?
C51 C52 H52A 109.5 . . ?
C51 C52 H52B 109.5 . . ?
H52A C52 H52B 109.5 . . ?
C51 C52 H52C 109.5 . . ?
H52A C52 H52C 109.5 . . ?
H52B C52 H52C 109.5 . . ?
C51 C53 H53A 109.5 . . ?
C51 C53 H53B 109.5 . . ?
H53A C53 H53B 109.5 . . ?
C51 C53 H53C 109.5 . . ?
H53A C53 H53C 109.5 . . ?
H53B C53 H53C 109.5 . . ?
O8 C54 C55 111.1(5) . . ?
O8 C54 C56 108.9(5) . . ?
C55 C54 C56 117.8(5) . . ?
O8 C54 H54 106.0 . . ?
C55 C54 H54 106.0 . . ?
C56 C54 H54 106.0 . . ?
C54 C55 H55A 109.5 . . ?
C54 C55 H55B 109.5 . . ?
H55A C55 H55B 109.5 . . ?
C54 C55 H55C 109.5 . . ?
H55A C55 H55C 109.5 . . ?
H55B C55 H55C 109.5 . . ?
C54 C56 H56A 109.5 . . ?
C54 C56 H56B 109.5 . . ?
H56A C56 H56B 109.5 . . ?
C54 C56 H56C 109.5 . . ?
H56A C56 H56C 109.5 . . ?
H56B C56 H56C 109.5 . . ?
N5 C57 C58 112.1(3) . . ?
N5 C57 H57A 109.2 . . ?
C58 C57 H57A 109.2 . . ?
N5 C57 H57B 109.2 . . ?
C58 C57 H57B 109.2 . . ?
H57A C57 H57B 107.9 . . ?
C63 C58 C59 118.9(3) . . ?
C63 C58 C57 121.3(3) . . ?
C59 C58 C57 119.8(3) . . ?
O9 C59 C58 120.2(3) . . ?
O9 C59 C60 118.9(3) . . ?
C58 C59 C60 120.9(3) . . ?
C61 C60 C59 117.6(3) . . ?
C61 C60 C64 121.7(3) . . ?
C59 C60 C64 120.7(3) . . ?
C62 C61 C60 123.1(4) . . ?
C62 C61 H61 118.4 . . ?
C60 C61 H61 118.4 . . ?
C61 C62 C63 117.8(3) . . ?
C61 C62 C65 121.2(4) . . ?
C63 C62 C65 121.0(4) . . ?
C58 C63 C62 121.6(4) . . ?
C58 C63 H63 119.2 . . ?
C62 C63 H63 119.2 . . ?
C60 C64 H64A 109.5 . . ?
C60 C64 H64B 109.5 . . ?
H64A C64 H64B 109.5 . . ?
C60 C64 H64C 109.5 . . ?
H64A C64 H64C 109.5 . . ?
H64B C64 H64C 109.5 . . ?
C62 C65 H65A 109.5 . . ?
C62 C65 H65B 109.5 . . ?
H65A C65 H65B 109.5 . . ?
C62 C65 H65C 109.5 . . ?
H65A C65 H65C 109.5 . . ?
H65B C65 H65C 109.5 . . ?
N5 C66 C67 109.1(3) . . ?
N5 C66 H66A 109.9 . . ?
C67 C66 H66A 109.9 . . ?
N5 C66 H66B 109.9 . . ?
C67 C66 H66B 109.9 . . ?
H66A C66 H66B 108.3 . . ?
N6 C67 C66 114.4(3) . . ?
N6 C67 H67A 108.7 . . ?
C66 C67 H67A 108.7 . . ?
N6 C67 H67B 108.7 . . ?
C66 C67 H67B 108.7 . . ?
H67A C67 H67B 107.6 . . ?
N5 C68 C69 110.0(3) . . ?
N5 C68 H68A 109.7 . . ?
C69 C68 H68A 109.7 . . ?
N5 C68 H68B 109.7 . . ?
C69 C68 H68B 109.7 . . ?
H68A C68 H68B 108.2 . . ?
N6 C69 C68 114.3(3) . . ?
N6 C69 H69A 108.7 . . ?
C68 C69 H69A 108.7 . . ?
N6 C69 H69B 108.7 . . ?
C68 C69 H69B 108.7 . . ?
H69A C69 H69B 107.6 . . ?
N6 C70 C71 112.7(3) . . ?
N6 C70 H70A 109.0 . . ?
C71 C70 H70A 109.0 . . ?
N6 C70 H70B 109.0 . . ?
C71 C70 H70B 109.0 . . ?
H70A C70 H70B 107.8 . . ?
C72 C71 C76 119.0(4) . . ?
C72 C71 C70 120.5(3) . . ?
C76 C71 C70 120.4(3) . . ?
O13 C72 C71 120.1(3) . . ?
O13 C72 C73 119.1(3) . . ?
C71 C72 C73 120.8(4) . . ?
C74 C73 C72 118.0(4) . . ?
C74 C73 C77 121.6(4) . . ?
C72 C73 C77 120.3(4) . . ?
C75 C74 C73 122.9(4) . . ?
C75 C74 H74 118.6 . . ?
C73 C74 H74 118.6 . . ?
C74 C75 C76 118.1(4) . . ?
C74 C75 C78 121.1(4) . . ?
C76 C75 C78 120.8(4) . . ?
C75 C76 C71 121.2(4) . . ?
C75 C76 H76 119.4 . . ?
C71 C76 H76 119.4 . . ?
C73 C77 H77A 109.5 . . ?
C73 C77 H77B 109.5 . . ?
H77A C77 H77B 109.5 . . ?
C73 C77 H77C 109.5 . . ?
H77A C77 H77C 109.5 . . ?
H77B C77 H77C 109.5 . . ?
C75 C78 H78A 109.5 . . ?
C75 C78 H78B 109.5 . . ?
H78A C78 H78B 109.5 . . ?
C75 C78 H78C 109.5 . . ?
H78A C78 H78C 109.5 . . ?
H78B C78 H78C 109.5 . . ?
N7 C79 C80 111.9(3) . . ?
N7 C79 H79A 109.2 . . ?
C80 C79 H79A 109.2 . . ?
N7 C79 H79B 109.2 . . ?
C80 C79 H79B 109.2 . . ?
H79A C79 H79B 107.9 . . ?
C81 C80 C85 119.5(3) . . ?
C81 C80 C79 119.0(3) . . ?
C85 C80 C79 121.5(3) . . ?
O10 C81 C80 121.6(3) . . ?
O10 C81 C82 118.0(3) . . ?
C80 C81 C82 120.4(4) . . ?
C83 C82 C81 117.9(4) . . ?
C83 C82 C86 122.9(4) . . ?
C81 C82 C86 119.2(4) . . ?
C82 C83 C84 123.1(4) . . ?
C82 C83 H83 118.4 . . ?
C84 C83 H83 118.4 . . ?
C85 C84 C83 117.2(4) . . ?
C85 C84 C87 122.0(4) . . ?
C83 C84 C87 120.7(4) . . ?
C84 C85 C80 121.8(4) . . ?
C84 C85 H85 119.1 . . ?
C80 C85 H85 119.1 . . ?
C82 C86 H86A 109.5 . . ?
C82 C86 H86B 109.5 . . ?
H86A C86 H86B 109.5 . . ?
C82 C86 H86C 109.5 . . ?
H86A C86 H86C 109.5 . . ?
H86B C86 H86C 109.5 . . ?
C84 C87 H87A 109.5 . . ?
C84 C87 H87B 109.5 . . ?
H87A C87 H87B 109.5 . . ?
C84 C87 H87C 109.5 . . ?
H87A C87 H87C 109.5 . . ?
H87B C87 H87C 109.5 . . ?
N7 C88 C89 114.3(3) . . ?
N7 C88 H88A 108.7 . . ?
C89 C88 H88A 108.7 . . ?
N7 C88 H88B 108.7 . . ?
C89 C88 H88B 108.7 . . ?
H88A C88 H88B 107.6 . . ?
N8 C89 C88 109.9(3) . . ?
N8 C89 H89A 109.7 . . ?
C88 C89 H89A 109.7 . . ?
N8 C89 H89B 109.7 . . ?
C88 C89 H89B 109.7 . . ?
H89A C89 H89B 108.2 . . ?
N7 C90 C91 113.3(3) . . ?
N7 C90 H90A 108.9 . . ?
C91 C90 H90A 108.9 . . ?
N7 C90 H90B 108.9 . . ?
C91 C90 H90B 108.9 . . ?
H90A C90 H90B 107.7 . . ?
N8 C91 C90 111.3(3) . . ?
N8 C91 H91A 109.4 . . ?
C90 C91 H91A 109.4 . . ?
N8 C91 H91B 109.4 . . ?
C90 C91 H91B 109.4 . . ?
H91A C91 H91B 108.0 . . ?
N8 C92 C93 111.7(3) . . ?
N8 C92 H92A 109.3 . . ?
C93 C92 H92A 109.3 . . ?
N8 C92 H92B 109.3 . . ?
C93 C92 H92B 109.3 . . ?
H92A C92 H92B 107.9 . . ?
C98 C93 C94 118.6(3) . . ?
C98 C93 C92 121.6(3) . . ?
C94 C93 C92 119.8(3) . . ?
O14 C94 C95 120.0(3) . . ?
O14 C94 C93 119.3(3) . . ?
C95 C94 C93 120.8(3) . . ?
C96 C95 C94 118.2(3) . . ?
C96 C95 C99 121.6(3) . . ?
C94 C95 C99 120.3(3) . . ?
C95 C96 C97 122.5(3) . . ?
C95 C96 H96 118.7 . . ?
C97 C96 H96 118.7 . . ?
C98 C97 C96 117.7(3) . . ?
C98 C97 C100 121.6(3) . . ?
C96 C97 C100 120.7(3) . . ?
C93 C98 C97 122.1(3) . . ?
C93 C98 H98 118.9 . . ?
C97 C98 H98 118.9 . . ?
C95 C99 H99A 109.5 . . ?
C95 C99 H99B 109.5 . . ?
H99A C99 H99B 109.5 . . ?
C95 C99 H99C 109.5 . . ?
H99A C99 H99C 109.5 . . ?
H99B C99 H99C 109.5 . . ?
C97 C100 H10C 109.5 . . ?
C97 C100 H10D 109.5 . . ?
H10C C100 H10D 109.5 . . ?
C97 C100 H10E 109.5 . . ?
H10C C100 H10E 109.5 . . ?
H10D C100 H10E 109.5 . . ?
O11 C101 C102 110.0(4) . . ?
O11 C101 C103 107.9(3) . . ?
C102 C101 C103 113.8(4) . . ?
O11 C101 H101 108.3 . . ?
C102 C101 H101 108.3 . . ?
C103 C101 H101 108.3 . . ?
C101 C102 H10F 109.5 . . ?
C101 C102 H10G 109.5 . . ?
H10F C102 H10G 109.5 . . ?
C101 C102 H10H 109.5 . . ?
H10F C102 H10H 109.5 . . ?
H10G C102 H10H 109.5 . . ?
C101 C103 H10I 109.5 . . ?
C101 C103 H10J 109.5 . . ?
H10I C103 H10J 109.5 . . ?
C101 C103 H10K 109.5 . . ?
H10I C103 H10K 109.5 . . ?
H10J C103 H10K 109.5 . . ?
O12 C104 C105 110.7(4) . . ?
O12 C104 C106 109.9(4) . . ?
C105 C104 C106 115.2(6) . . ?
O12 C104 H104 106.9 . . ?
C105 C104 H104 106.9 . . ?
C106 C104 H104 106.9 . . ?
C104 C105 H10L 109.5 . . ?
C104 C105 H10M 109.5 . . ?
H10L C105 H10M 109.5 . . ?
C104 C105 H10N 109.5 . . ?
H10L C105 H10N 109.5 . . ?
H10M C105 H10N 109.5 . . ?
C104 C106 H10O 109.5 . . ?
C104 C106 H10P 109.5 . . ?
H10O C106 H10P 109.5 . . ?
C104 C106 H10Q 109.5 . . ?
H10O C106 H10Q 109.5 . . ?
H10P C106 H10Q 109.5 . . ?
C108 C107 O15 113.5(5) . . ?
C108 C107 C109 118.2(5) . . ?
O15 C107 C109 108.9(4) . . ?
C108 C107 H107 105.0 . . ?
O15 C107 H107 105.0 . . ?
C109 C107 H107 105.0 . . ?
C107 C108 H10R 109.5 . . ?
C107 C108 H10S 109.5 . . ?
H10R C108 H10S 109.5 . . ?
C107 C108 H10T 109.5 . . ?
H10R C108 H10T 109.5 . . ?
H10S C108 H10T 109.5 . . ?
C107 C109 H10U 109.5 . . ?
C107 C109 H10V 109.5 . . ?
H10U C109 H10V 109.5 . . ?
C107 C109 H10W 109.5 . . ?
H10U C109 H10W 109.5 . . ?
H10V C109 H10W 109.5 . . ?
O16 C110 C111 108.6(4) . . ?
O16 C110 C112 109.3(4) . . ?
C111 C110 C112 112.5(4) . . ?
O16 C110 H110 108.8 . . ?
C111 C110 H110 108.8 . . ?
C112 C110 H110 108.8 . . ?
C110 C111 H11C 109.5 . . ?
C110 C111 H11D 109.5 . . ?
H11C C111 H11D 109.5 . . ?
C110 C111 H11E 109.5 . . ?
H11C C111 H11E 109.5 . . ?
H11D C111 H11E 109.5 . . ?
C110 C112 H11F 109.5 . . ?
C110 C112 H11G 109.5 . . ?
H11F C112 H11G 109.5 . . ?
C110 C112 H11H 109.5 . . ?
H11F C112 H11H 109.5 . . ?
H11G C112 H11H 109.5 . . ?
C114 C113 C113 116.7(8) . 3_656 ?
C114 C113 H11I 108.1 . . ?
C113 C113 H11I 108.1 3_656 . ?
C114 C113 H11J 108.1 . . ?
C113 C113 H11J 108.1 3_656 . ?
H11I C113 H11J 107.3 . . ?
C113 C114 C115 114.8(7) . . ?
C113 C114 H4 108.6 . . ?
C115 C114 H4 108.6 . . ?
C113 C114 H6 108.6 . . ?
C115 C114 H6 108.6 . . ?
H4 C114 H6 107.5 . . ?
C114 C115 H11K 109.5 . . ?
C114 C115 H11L 109.5 . . ?
H11K C115 H11L 109.5 . . ?
C114 C115 H11M 109.5 . . ?
H11K C115 H11M 109.5 . . ?
H11L C115 H11M 109.5 . . ?
C116 C116 C117 114.9(16) 3_556 . ?
C116 C116 H11N 108.6 3_556 . ?
C117 C116 H11N 108.6 . . ?
C116 C116 H11O 108.6 3_556 . ?
C117 C116 H11O 108.6 . . ?
H11N C116 H11O 107.5 . . ?
C118 C117 C116 120.4(9) . . ?
C118 C117 H11P 107.2 . . ?
C116 C117 H11P 107.2 . . ?
C118 C117 H11Q 107.2 . . ?
C116 C117 H11Q 107.2 . . ?
H11P C117 H11Q 106.9 . . ?
C217 C118 C117 45.0(5) . . ?
C217 C118 H1 153.3 . . ?
C117 C118 H1 109.5 . . ?
C217 C118 H2 90.1 . . ?
C117 C118 H2 109.5 . . ?
H1 C118 H2 109.5 . . ?
C217 C118 H3 79.2 . . ?
C117 C118 H3 109.5 . . ?
H1 C118 H3 109.5 . . ?
H2 C118 H3 109.5 . . ?
C118 C217 C216 120.2(11) . . ?
C118 C217 H21D 107.3 . . ?
C216 C217 H21D 107.3 . . ?
C118 C217 H21E 107.3 . . ?
C216 C217 H21E 107.3 . . ?
H21D C217 H21E 106.9 . . ?
C217 C216 C216 113(2) . 3_556 ?
C217 C216 H21F 108.9 . . ?
C216 C216 H21F 108.9 3_556 . ?
C217 C216 H21G 108.9 . . ?
C216 C216 H21G 108.9 3_556 . ?
H21F C216 H21G 107.7 . . ?

loop_
_geom_bond_atom_site_label_1
_geom_bond_atom_site_label_2
_geom_bond_distance
_geom_bond_site_symmetry_2
_geom_bond_publ_flag
Ti1 O4 1.775(2) . ?
Ti1 O3 1.817(2) . ?
Ti1 O2 1.857(2) . ?
Ti1 O1 1.859(2) . ?
Ti1 N3 2.353(3) . ?
Ti2 O8 1.772(3) . ?
Ti2 O7 1.795(3) . ?
Ti2 O6 1.850(3) . ?
Ti2 O5 1.862(2) . ?
Ti2 N2 2.361(3) . ?
Ti3 O12 1.774(2) . ?
Ti3 O11 1.804(3) . ?
Ti3 O10 1.848(3) . ?
Ti3 O9 1.859(2) . ?
Ti3 N7 2.354(3) . ?
Ti4 O15 1.769(3) . ?
Ti4 O16 1.814(3) . ?
Ti4 O13 1.851(3) . ?
Ti4 O14 1.862(2) . ?
Ti4 N6 2.361(3) . ?
O1 C3 1.358(3) . ?
O2 C25 1.354(4) . ?
O3 C45 1.423(4) . ?
O4 C48 1.411(4) . ?
O5 C38 1.353(4) . ?
O6 C16 1.350(4) . ?
O7 C51 1.433(4) . ?
O8 C54 1.408(5) . ?
O9 C59 1.357(4) . ?
O10 C81 1.346(4) . ?
O11 C101 1.432(4) . ?
O12 C104 1.406(5) . ?
O13 C72 1.353(4) . ?
O14 C94 1.364(4) . ?
O15 C107 1.431(5) . ?
O16 C110 1.442(5) . ?
N1 C13 1.462(4) . ?
N1 C10 1.466(4) . ?
N1 C1 1.471(4) . ?
N2 C11 1.488(4) . ?
N2 C12 1.496(4) . ?
N2 C14 1.498(4) . ?
N3 C34 1.491(4) . ?
N3 C23 1.494(4) . ?
N3 C32 1.498(3) . ?
N4 C33 1.461(4) . ?
N4 C35 1.463(4) . ?
N4 C36 1.469(4) . ?
N5 C68 1.454(5) . ?
N5 C66 1.462(4) . ?
N5 C57 1.470(4) . ?
N6 C67 1.482(4) . ?
N6 C69 1.497(4) . ?
N6 C70 1.498(4) . ?
N7 C90 1.494(4) . ?
N7 C79 1.494(4) . ?
N7 C88 1.497(4) . ?
N8 C91 1.454(4) . ?
N8 C92 1.461(4) . ?
N8 C89 1.463(4) . ?
C1 C2 1.496(4) . ?
C1 H1A 0.9900 . ?
C1 H1B 0.9900 . ?
C2 C7 1.388(4) . ?
C2 C3 1.408(4) . ?
C3 C4 1.404(4) . ?
C4 C5 1.391(5) . ?
C4 C8 1.503(5) . ?
C5 C6 1.391(5) . ?
C5 H5 0.9500 . ?
C6 C7 1.383(5) . ?
C6 C9 1.523(5) . ?
C7 H7 0.9500 . ?
C8 H8A 0.9800 . ?
C8 H8B 0.9800 . ?
C8 H8C 0.9800 . ?
C9 H9A 0.9800 . ?
C9 H9B 0.9800 . ?
C9 H9C 0.9800 . ?
C10 C11 1.518(4) . ?
C10 H10A 0.9900 . ?
C10 H10B 0.9900 . ?
C11 H11A 0.9900 . ?
C11 H11B 0.9900 . ?
C12 C13 1.516(4) . ?
C12 H12A 0.9900 . ?
C12 H12B 0.9900 . ?
C13 H13A 0.9900 . ?
C13 H13B 0.9900 . ?
C14 C15 1.506(4) . ?
C14 H14A 0.9900 . ?
C14 H14B 0.9900 . ?
C15 C20 1.391(5) . ?
C15 C16 1.396(5) . ?
C16 C17 1.405(5) . ?
C17 C18 1.384(5) . ?
C17 C21 1.503(5) . ?
C18 C19 1.379(5) . ?
C18 H18 0.9500 . ?
C19 C20 1.406(5) . ?
C19 C22 1.504(5) . ?
C20 H20 0.9500 . ?
C21 H21A 0.9800 . ?
C21 H21B 0.9800 . ?
C21 H21C 0.9800 . ?
C22 H22A 0.9800 . ?
C22 H22B 0.9800 . ?
C22 H22C 0.9800 . ?
C23 C24 1.509(4) . ?
C23 H23A 0.9900 . ?
C23 H23B 0.9900 . ?
C24 C25 1.387(4) . ?
C24 C29 1.394(4) . ?
C25 C26 1.407(4) . ?
C26 C27 1.384(5) . ?
C26 C30 1.496(5) . ?
C27 C28 1.384(5) . ?
C27 H27 0.9500 . ?
C28 C29 1.396(5) . ?
C28 C31 1.513(5) . ?
C29 H29 0.9500 . ?
C30 H30A 0.9800 . ?
C30 H30B 0.9800 . ?
C30 H30C 0.9800 . ?
C31 H31A 0.9800 . ?
C31 H31B 0.9800 . ?
C31 H31C 0.9800 . ?
C32 C33 1.515(4) . ?
C32 H32A 0.9900 . ?
C32 H32B 0.9900 . ?
C33 H33A 0.9900 . ?
C33 H33B 0.9900 . ?
C34 C35 1.524(4) . ?
C34 H34A 0.9900 . ?
C34 H34B 0.9900 . ?
C35 H35A 0.9900 . ?
C35 H35B 0.9900 . ?
C36 C37 1.503(4) . ?
C36 H36A 0.9900 . ?
C36 H36B 0.9900 . ?
C37 C42 1.393(5) . ?
C37 C38 1.403(4) . ?
C38 C39 1.403(5) . ?
C39 C40 1.391(5) . ?
C39 C43 1.502(5) . ?
C40 C41 1.384(5) . ?
C40 H40 0.9500 . ?
C41 C42 1.392(5) . ?
C41 C44 1.514(5) . ?
C42 H42 0.9500 . ?
C43 H43A 0.9800 . ?
C43 H43B 0.9800 . ?
C43 H43C 0.9800 . ?
C44 H44A 0.9800 . ?
C44 H44B 0.9800 . ?
C44 H44C 0.9800 . ?
C45 C46 1.496(5) . ?
C45 C47 1.521(5) . ?
C45 H45 1.0000 . ?
C46 H46A 0.9800 . ?
C46 H46B 0.9800 . ?
C46 H46C 0.9800 . ?
C47 H47A 0.9800 . ?
C47 H47B 0.9800 . ?
C47 H47C 0.9800 . ?
C48 C50 1.476(6) . ?
C48 C49 1.481(6) . ?
C48 H48 1.0000 . ?
C49 H49A 0.9800 . ?
C49 H49B 0.9800 . ?
C49 H49C 0.9800 . ?
C50 H50A 0.9800 . ?
C50 H50B 0.9800 . ?
C50 H50C 0.9800 . ?
C51 C53 1.455(7) . ?
C51 C52 1.477(7) . ?
C51 H51 1.0000 . ?
C52 H52A 0.9800 . ?
C52 H52B 0.9800 . ?
C52 H52C 0.9800 . ?
C53 H53A 0.9800 . ?
C53 H53B 0.9800 . ?
C53 H53C 0.9800 . ?
C54 C55 1.442(7) . ?
C54 C56 1.486(7) . ?
C54 H54 1.0000 . ?
C55 H55A 0.9800 . ?
C55 H55B 0.9800 . ?
C55 H55C 0.9800 . ?
C56 H56A 0.9800 . ?
C56 H56B 0.9800 . ?
C56 H56C 0.9800 . ?
C57 C58 1.506(5) . ?
C57 H57A 0.9900 . ?
C57 H57B 0.9900 . ?
C58 C63 1.389(5) . ?
C58 C59 1.396(5) . ?
C59 C60 1.408(5) . ?
C60 C61 1.386(5) . ?
C60 C64 1.505(5) . ?
C61 C62 1.379(5) . ?
C61 H61 0.9500 . ?
C62 C63 1.400(5) . ?
C62 C65 1.520(5) . ?
C63 H63 0.9500 . ?
C64 H64A 0.9800 . ?
C64 H64B 0.9800 . ?
C64 H64C 0.9800 . ?
C65 H65A 0.9800 . ?
C65 H65B 0.9800 . ?
C65 H65C 0.9800 . ?
C66 C67 1.525(4) . ?
C66 H66A 0.9900 . ?
C66 H66B 0.9900 . ?
C67 H67A 0.9900 . ?
C67 H67B 0.9900 . ?
C68 C69 1.523(5) . ?
C68 H68A 0.9900 . ?
C68 H68B 0.9900 . ?
C69 H69A 0.9900 . ?
C69 H69B 0.9900 . ?
C70 C71 1.509(5) . ?
C70 H70A 0.9900 . ?
C70 H70B 0.9900 . ?
C71 C72 1.383(5) . ?
C71 C76 1.400(5) . ?
C72 C73 1.410(5) . ?
C73 C74 1.384(6) . ?
C73 C77 1.499(6) . ?
C74 C75 1.374(6) . ?
C74 H74 0.9500 . ?
C75 C76 1.396(6) . ?
C75 C78 1.511(6) . ?
C76 H76 0.9500 . ?
C77 H77A 0.9800 . ?
C77 H77B 0.9800 . ?
C77 H77C 0.9800 . ?
C78 H78A 0.9800 . ?
C78 H78B 0.9800 . ?
C78 H78C 0.9800 . ?
C79 C80 1.506(5) . ?
C79 H79A 0.9900 . ?
C79 H79B 0.9900 . ?
C80 C81 1.386(5) . ?
C80 C85 1.391(5) . ?
C81 C82 1.405(5) . ?
C82 C83 1.387(6) . ?
C82 C86 1.513(6) . ?
C83 C84 1.390(6) . ?
C83 H83 0.9500 . ?
C84 C85 1.385(5) . ?
C84 C87 1.503(6) . ?
C85 H85 0.9500 . ?
C86 H86A 0.9800 . ?
C86 H86B 0.9800 . ?
C86 H86C 0.9800 . ?
C87 H87A 0.9800 . ?
C87 H87B 0.9800 . ?
C87 H87C 0.9800 . ?
C88 C89 1.519(4) . ?
C88 H88A 0.9900 . ?
C88 H88B 0.9900 . ?
C89 H89A 0.9900 . ?
C89 H89B 0.9900 . ?
C90 C91 1.520(4) . ?
C90 H90A 0.9900 . ?
C90 H90B 0.9900 . ?
C91 H91A 0.9900 . ?
C91 H91B 0.9900 . ?
C92 C93 1.508(4) . ?
C92 H92A 0.9900 . ?
C92 H92B 0.9900 . ?
C93 C98 1.384(4) . ?
C93 C94 1.404(4) . ?
C94 C95 1.398(5) . ?
C95 C96 1.387(5) . ?
C95 C99 1.502(5) . ?
C96 C97 1.392(5) . ?
C96 H96 0.9500 . ?
C97 C98 1.389(5) . ?
C97 C100 1.502(5) . ?
C98 H98 0.9500 . ?
C99 H99A 0.9800 . ?
C99 H99B 0.9800 . ?
C99 H99C 0.9800 . ?
C100 H10C 0.9800 . ?
C100 H10D 0.9800 . ?
C100 H10E 0.9800 . ?
C101 C102 1.475(6) . ?
C101 C103 1.491(6) . ?
C101 H101 1.0000 . ?
C102 H10F 0.9800 . ?
C102 H10G 0.9800 . ?
C102 H10H 0.9800 . ?
C103 H10I 0.9800 . ?
C103 H10J 0.9800 . ?
C103 H10K 0.9800 . ?
C104 C105 1.436(7) . ?
C104 C106 1.474(7) . ?
C104 H104 1.0000 . ?
C105 H10L 0.9800 . ?
C105 H10M 0.9800 . ?
C105 H10N 0.9800 . ?
C106 H10O 0.9800 . ?
C106 H10P 0.9800 . ?
C106 H10Q 0.9800 . ?
C107 C108 1.361(7) . ?
C107 C109 1.504(6) . ?
C107 H107 1.0000 . ?
C108 H10R 0.9800 . ?
C108 H10S 0.9800 . ?
C108 H10T 0.9800 . ?
C109 H10U 0.9800 . ?
C109 H10V 0.9800 . ?
C109 H10W 0.9800 . ?
C110 C111 1.484(6) . ?
C110 C112 1.517(7) . ?
C110 H110 1.0000 . ?
C111 H11C 0.9800 . ?
C111 H11D 0.9800 . ?
C111 H11E 0.9800 . ?
C112 H11F 0.9800 . ?
C112 H11G 0.9800 . ?
C112 H11H 0.9800 . ?
C113 C114 1.468(9) . ?
C113 C113 1.513(12) 3_656 ?
C113 H11I 0.9900 . ?
C113 H11J 0.9900 . ?
C114 C115 1.553(9) . ?
C114 H4 0.9900 . ?
C114 H6 0.9900 . ?
C115 H11K 0.9800 . ?
C115 H11L 0.9800 . ?
C115 H11M 0.9800 . ?
C116 C116 1.49(2) 3_556 ?
C116 C117 1.504(17) . ?
C116 H11N 0.9900 . ?
C116 H11O 0.9900 . ?
C117 C118 1.451(12) . ?
C117 H11P 0.9900 . ?
C117 H11Q 0.9900 . ?
C118 C217 1.427(14) . ?
C118 H1 0.9800 . ?
C118 H2 0.9800 . ?
C118 H3 0.9800 . ?
C217 C216 1.53(2) . ?
C217 H21D 0.9900 . ?
C217 H21E 0.9900 . ?
C216 C216 1.53(3) 3_556 ?
C216 H21F 0.9900 . ?
C216 H21G 0.9900 . ?

loop_
_geom_torsion_atom_site_label_1
_geom_torsion_atom_site_label_2
_geom_torsion_atom_site_label_3
_geom_torsion_atom_site_label_4
_geom_torsion
_geom_torsion_site_symmetry_1
_geom_torsion_site_symmetry_2
_geom_torsion_site_symmetry_3
_geom_torsion_site_symmetry_4
_geom_torsion_publ_flag
O4 Ti1 O1 C3 14.9(3) . . . . ?
O3 Ti1 O1 C3 119.6(3) . . . . ?
O2 Ti1 O1 C3 -88.0(3) . . . . ?
N3 Ti1 O1 C3 -163.7(3) . . . . ?
O4 Ti1 O2 C25 155.6(3) . . . . ?
O3 Ti1 O2 C25 51.4(3) . . . . ?
O1 Ti1 O2 C25 -101.5(3) . . . . ?
N3 Ti1 O2 C25 -25.4(3) . . . . ?
O4 Ti1 O3 C45 -3.3(3) . . . . ?
O2 Ti1 O3 C45 100.3(3) . . . . ?
O1 Ti1 O3 C45 -107.3(3) . . . . ?
N3 Ti1 O3 C45 176.4(3) . . . . ?
O3 Ti1 O4 C48 -137(4) . . . . ?
O2 Ti1 O4 C48 103(4) . . . . ?
O1 Ti1 O4 C48 -16(4) . . . . ?
N3 Ti1 O4 C48 56(7) . . . . ?
O8 Ti2 O5 C38 7.6(3) . . . . ?
O7 Ti2 O5 C38 112.3(3) . . . . ?
O6 Ti2 O5 C38 -94.5(3) . . . . ?
N2 Ti2 O5 C38 -170.5(3) . . . . ?
O8 Ti2 O6 C16 176.4(4) . . . . ?
O7 Ti2 O6 C16 72.3(4) . . . . ?
O5 Ti2 O6 C16 -81.5(4) . . . . ?
N2 Ti2 O6 C16 -6.5(3) . . . . ?
O8 Ti2 O7 C51 -5.8(4) . . . . ?
O6 Ti2 O7 C51 96.3(4) . . . . ?
O5 Ti2 O7 C51 -108.6(4) . . . . ?
N2 Ti2 O7 C51 175.1(4) . . . . ?
O7 Ti2 O8 C54 -152.0(12) . . . . ?
O6 Ti2 O8 C54 91.2(12) . . . . ?
O5 Ti2 O8 C54 -32.4(12) . . . . ?
N2 Ti2 O8 C54 10(3) . . . . ?
O12 Ti3 O9 C59 4.9(3) . . . . ?
O11 Ti3 O9 C59 109.2(3) . . . . ?
O10 Ti3 O9 C59 -97.8(3) . . . . ?
N7 Ti3 O9 C59 -172.5(3) . . . . ?
O12 Ti3 O10 C81 179.0(4) . . . . ?
O11 Ti3 O10 C81 75.1(4) . . . . ?
O9 Ti3 O10 C81 -77.6(4) . . . . ?
N7 Ti3 O10 C81 -3.6(4) . . . . ?
O12 Ti3 O11 C101 -13.0(4) . . . . ?
O10 Ti3 O11 C101 89.2(4) . . . . ?
O9 Ti3 O11 C101 -116.3(3) . . . . ?
N7 Ti3 O11 C101 167.0(3) . . . . ?
O11 Ti3 O12 C104 99(15) . . . . ?
O10 Ti3 O12 C104 -19(15) . . . . ?
O9 Ti3 O12 C104 -143(15) . . . . ?
N7 Ti3 O12 C104 -81(15) . . . . ?
O15 Ti4 O13 C72 177.1(4) . . . . ?
O16 Ti4 O13 C72 72.6(4) . . . . ?
O14 Ti4 O13 C72 -81.4(4) . . . . ?
N6 Ti4 O13 C72 -6.0(4) . . . . ?
O15 Ti4 O14 C94 5.3(3) . . . . ?
O16 Ti4 O14 C94 108.8(3) . . . . ?
O13 Ti4 O14 C94 -97.0(3) . . . . ?
N6 Ti4 O14 C94 -172.8(3) . . . . ?
O16 Ti4 O15 C107 162.0(9) . . . . ?
O13 Ti4 O15 C107 41.8(9) . . . . ?
O14 Ti4 O15 C107 -79.3(9) . . . . ?
N6 Ti4 O15 C107 -43(3) . . . . ?
O15 Ti4 O16 C110 10.6(4) . . . . ?
O13 Ti4 O16 C110 114.2(4) . . . . ?
O14 Ti4 O16 C110 -91.1(4) . . . . ?
N6 Ti4 O16 C110 -168.1(4) . . . . ?
O8 Ti2 N2 C11 0(2) . . . . ?
O7 Ti2 N2 C11 162.7(2) . . . . ?
O6 Ti2 N2 C11 -80.95(19) . . . . ?
O5 Ti2 N2 C11 43.31(19) . . . . ?
O8 Ti2 N2 C12 -118(2) . . . . ?
O7 Ti2 N2 C12 44.6(2) . . . . ?
O6 Ti2 N2 C12 160.9(2) . . . . ?
O5 Ti2 N2 C12 -74.8(2) . . . . ?
O8 Ti2 N2 C14 124(2) . . . . ?
O7 Ti2 N2 C14 -73.9(2) . . . . ?
O6 Ti2 N2 C14 42.44(19) . . . . ?
O5 Ti2 N2 C14 166.7(2) . . . . ?
O4 Ti1 N3 C34 -143(4) . . . . ?
O3 Ti1 N3 C34 50.39(18) . . . . ?
O2 Ti1 N3 C34 169.91(18) . . . . ?
O1 Ti1 N3 C34 -70.50(18) . . . . ?
O4 Ti1 N3 C23 98(4) . . . . ?
O3 Ti1 N3 C23 -68.82(17) . . . . ?
O2 Ti1 N3 C23 50.70(17) . . . . ?
O1 Ti1 N3 C23 170.29(18) . . . . ?
O4 Ti1 N3 C32 -25(4) . . . . ?
O3 Ti1 N3 C32 168.51(19) . . . . ?
O2 Ti1 N3 C32 -71.96(18) . . . . ?
O1 Ti1 N3 C32 47.62(18) . . . . ?
O15 Ti4 N6 C67 5(2) . . . . ?
O16 Ti4 N6 C67 160.7(2) . . . . ?
O13 Ti4 N6 C67 -79.7(2) . . . . ?
O14 Ti4 N6 C67 42.1(2) . . . . ?
O15 Ti4 N6 C69 -113(2) . . . . ?
O16 Ti4 N6 C69 42.5(2) . . . . ?
O13 Ti4 N6 C69 162.1(2) . . . . ?
O14 Ti4 N6 C69 -76.2(2) . . . . ?
O15 Ti4 N6 C70 129(2) . . . . ?
O16 Ti4 N6 C70 -75.8(2) . . . . ?
O13 Ti4 N6 C70 43.8(2) . . . . ?
O14 Ti4 N6 C70 165.6(2) . . . . ?
O12 Ti3 N7 C90 -135(2) . . . . ?
O11 Ti3 N7 C90 44.2(2) . . . . ?
O10 Ti3 N7 C90 162.5(2) . . . . ?
O9 Ti3 N7 C90 -73.13(19) . . . . ?
O12 Ti3 N7 C79 107(2) . . . . ?
O11 Ti3 N7 C79 -73.7(2) . . . . ?
O10 Ti3 N7 C79 44.7(2) . . . . ?
O9 Ti3 N7 C79 169.0(2) . . . . ?
O12 Ti3 N7 C88 -17(2) . . . . ?
O11 Ti3 N7 C88 162.2(2) . . . . ?
O10 Ti3 N7 C88 -79.4(2) . . . . ?
O9 Ti3 N7 C88 44.9(2) . . . . ?
C13 N1 C1 C2 170.9(2) . . . . ?
C10 N1 C1 C2 -66.2(3) . . . . ?
N1 C1 C2 C7 102.7(3) . . . . ?
N1 C1 C2 C3 -74.1(3) . . . . ?
Ti1 O1 C3 C4 66.7(4) . . . . ?
Ti1 O1 C3 C2 -114.5(3) . . . . ?
C7 C2 C3 O1 179.0(3) . . . . ?
C1 C2 C3 O1 -4.0(4) . . . . ?
C7 C2 C3 C4 -2.2(4) . . . . ?
C1 C2 C3 C4 174.7(3) . . . . ?
O1 C3 C4 C5 -179.8(3) . . . . ?
C2 C3 C4 C5 1.4(4) . . . . ?
O1 C3 C4 C8 1.0(4) . . . . ?
C2 C3 C4 C8 -177.8(3) . . . . ?
C3 C4 C5 C6 0.1(5) . . . . ?
C8 C4 C5 C6 179.3(3) . . . . ?
C4 C5 C6 C7 -0.8(5) . . . . ?
C4 C5 C6 C9 -179.6(3) . . . . ?
C5 C6 C7 C2 -0.1(5) . . . . ?
C9 C6 C7 C2 178.8(3) . . . . ?
C3 C2 C7 C6 1.6(5) . . . . ?
C1 C2 C7 C6 -175.3(3) . . . . ?
C13 N1 C10 C11 -60.2(3) . . . . ?
C1 N1 C10 C11 175.1(2) . . . . ?
C12 N2 C11 C10 -52.2(3) . . . . ?
C14 N2 C11 C10 68.7(3) . . . . ?
Ti2 N2 C11 C10 -171.38(19) . . . . ?
N1 C10 C11 N2 58.9(3) . . . . ?
C11 N2 C12 C13 51.4(3) . . . . ?
C14 N2 C12 C13 -71.1(3) . . . . ?
Ti2 N2 C12 C13 172.5(2) . . . . ?
C10 N1 C13 C12 59.4(3) . . . . ?
C1 N1 C13 C12 -175.7(2) . . . . ?
N2 C12 C13 N1 -57.2(3) . . . . ?
C11 N2 C14 C15 54.7(3) . . . . ?
C12 N2 C14 C15 174.0(3) . . . . ?
Ti2 N2 C14 C15 -68.2(3) . . . . ?
N2 C14 C15 C20 -132.4(3) . . . . ?
N2 C14 C15 C16 51.5(4) . . . . ?
Ti2 O6 C16 C15 -12.7(5) . . . . ?
Ti2 O6 C16 C17 168.3(3) . . . . ?
C20 C15 C16 O6 178.7(3) . . . . ?
C14 C15 C16 O6 -5.0(4) . . . . ?
C20 C15 C16 C17 -2.3(5) . . . . ?
C14 C15 C16 C17 173.9(3) . . . . ?
O6 C16 C17 C18 -178.9(3) . . . . ?
C15 C16 C17 C18 2.2(5) . . . . ?
O6 C16 C17 C21 2.1(5) . . . . ?
C15 C16 C17 C21 -176.8(3) . . . . ?
C16 C17 C18 C19 -0.4(5) . . . . ?
C21 C17 C18 C19 178.6(3) . . . . ?
C17 C18 C19 C20 -1.2(5) . . . . ?
C17 C18 C19 C22 179.5(3) . . . . ?
C16 C15 C20 C19 0.7(5) . . . . ?
C14 C15 C20 C19 -175.5(3) . . . . ?
C18 C19 C20 C15 1.0(5) . . . . ?
C22 C19 C20 C15 -179.7(3) . . . . ?
C34 N3 C23 C24 174.3(2) . . . . ?
C32 N3 C23 C24 54.6(3) . . . . ?
Ti1 N3 C23 C24 -67.4(3) . . . . ?
N3 C23 C24 C25 43.2(4) . . . . ?
N3 C23 C24 C29 -141.8(3) . . . . ?
Ti1 O2 C25 C24 4.0(5) . . . . ?
Ti1 O2 C25 C26 -175.7(2) . . . . ?
C29 C24 C25 O2 -177.9(3) . . . . ?
C23 C24 C25 O2 -2.9(4) . . . . ?
C29 C24 C25 C26 1.8(4) . . . . ?
C23 C24 C25 C26 176.8(3) . . . . ?
O2 C25 C26 C27 176.9(3) . . . . ?
C24 C25 C26 C27 -2.8(5) . . . . ?
O2 C25 C26 C30 -0.8(5) . . . . ?
C24 C25 C26 C30 179.5(3) . . . . ?
C25 C26 C27 C28 0.6(5) . . . . ?
C30 C26 C27 C28 178.2(3) . . . . ?
C26 C27 C28 C29 2.5(5) . . . . ?
C26 C27 C28 C31 -175.7(3) . . . . ?
C25 C24 C29 C28 1.5(5) . . . . ?
C23 C24 C29 C28 -173.7(3) . . . . ?
C27 C28 C29 C24 -3.6(5) . . . . ?
C31 C28 C29 C24 174.6(3) . . . . ?
C34 N3 C32 C33 -52.2(3) . . . . ?
C23 N3 C32 C33 69.4(3) . . . . ?
Ti1 N3 C32 C33 -171.52(19) . . . . ?
C35 N4 C33 C32 -60.6(3) . . . . ?
C36 N4 C33 C32 175.2(2) . . . . ?
N3 C32 C33 N4 58.7(3) . . . . ?
C23 N3 C34 C35 -70.9(3) . . . . ?
C32 N3 C34 C35 51.9(3) . . . . ?
Ti1 N3 C34 C35 172.64(19) . . . . ?
C33 N4 C35 C34 59.6(3) . . . . ?
C36 N4 C35 C34 -176.1(2) . . . . ?
N3 C34 C35 N4 -57.6(3) . . . . ?
C33 N4 C36 C37 -65.3(3) . . . . ?
C35 N4 C36 C37 172.0(3) . . . . ?
N4 C36 C37 C42 102.8(3) . . . . ?
N4 C36 C37 C38 -73.6(4) . . . . ?
Ti2 O5 C38 C37 -105.9(3) . . . . ?
Ti2 O5 C38 C39 75.2(4) . . . . ?
C42 C37 C38 O5 179.5(3) . . . . ?
C36 C37 C38 O5 -4.0(4) . . . . ?
C42 C37 C38 C39 -1.6(5) . . . . ?
C36 C37 C38 C39 174.9(3) . . . . ?
O5 C38 C39 C40 -179.8(3) . . . . ?
C37 C38 C39 C40 1.3(5) . . . . ?
O5 C38 C39 C43 -0.2(5) . . . . ?
C37 C38 C39 C43 -179.1(3) . . . . ?
C38 C39 C40 C41 0.1(6) . . . . ?
C43 C39 C40 C41 -179.5(4) . . . . ?
C39 C40 C41 C42 -1.1(6) . . . . ?
C39 C40 C41 C44 -178.8(4) . . . . ?
C40 C41 C42 C37 0.7(6) . . . . ?
C44 C41 C42 C37 178.5(4) . . . . ?
C38 C37 C42 C41 0.6(5) . . . . ?
C36 C37 C42 C41 -175.9(3) . . . . ?
Ti1 O3 C45 C46 85.1(4) . . . . ?
Ti1 O3 C45 C47 -151.8(3) . . . . ?
Ti1 O4 C48 C50 -79(4) . . . . ?
Ti1 O4 C48 C49 47(4) . . . . ?
Ti2 O7 C51 C53 100.1(5) . . . . ?
Ti2 O7 C51 C52 -134.6(4) . . . . ?
Ti2 O8 C54 C55 -118.3(11) . . . . ?
Ti2 O8 C54 C56 110.3(12) . . . . ?
C68 N5 C57 C58 171.8(3) . . . . ?
C66 N5 C57 C58 -65.4(4) . . . . ?
N5 C57 C58 C63 108.3(4) . . . . ?
N5 C57 C58 C59 -71.0(4) . . . . ?
Ti3 O9 C59 C58 -106.1(3) . . . . ?
Ti3 O9 C59 C60 73.7(4) . . . . ?
C63 C58 C59 O9 178.1(3) . . . . ?
C57 C58 C59 O9 -2.5(5) . . . . ?
C63 C58 C59 C60 -1.8(5) . . . . ?
C57 C58 C59 C60 177.6(3) . . . . ?
O9 C59 C60 C61 -176.8(3) . . . . ?
C58 C59 C60 C61 3.0(5) . . . . ?
O9 C59 C60 C64 3.0(5) . . . . ?
C58 C59 C60 C64 -177.1(3) . . . . ?
C59 C60 C61 C62 -2.3(5) . . . . ?
C64 C60 C61 C62 177.9(3) . . . . ?
C60 C61 C62 C63 0.2(5) . . . . ?
C60 C61 C62 C65 -178.5(4) . . . . ?
C59 C58 C63 C62 -0.4(5) . . . . ?
C57 C58 C63 C62 -179.8(3) . . . . ?
C61 C62 C63 C58 1.2(5) . . . . ?
C65 C62 C63 C58 179.9(3) . . . . ?
C68 N5 C66 C67 -61.0(4) . . . . ?
C57 N5 C66 C67 175.3(3) . . . . ?
C69 N6 C67 C66 -52.0(3) . . . . ?
C70 N6 C67 C66 69.1(4) . . . . ?
Ti4 N6 C67 C66 -170.9(2) . . . . ?
N5 C66 C67 N6 59.0(4) . . . . ?
C66 N5 C68 C69 60.6(3) . . . . ?
C57 N5 C68 C69 -174.7(3) . . . . ?
C67 N6 C69 C68 50.9(4) . . . . ?
C70 N6 C69 C68 -71.5(4) . . . . ?
Ti4 N6 C69 C68 172.8(2) . . . . ?
N5 C68 C69 N6 -57.2(4) . . . . ?
C67 N6 C70 C71 54.2(4) . . . . ?
C69 N6 C70 C71 173.4(3) . . . . ?
Ti4 N6 C70 C71 -69.7(3) . . . . ?
N6 C70 C71 C72 51.2(4) . . . . ?
N6 C70 C71 C76 -132.1(4) . . . . ?
Ti4 O13 C72 C71 -14.9(6) . . . . ?
Ti4 O13 C72 C73 165.6(3) . . . . ?
C76 C71 C72 O13 -179.9(3) . . . . ?
C70 C71 C72 O13 -3.1(5) . . . . ?
C76 C71 C72 C73 -0.4(6) . . . . ?
C70 C71 C72 C73 176.3(3) . . . . ?
O13 C72 C73 C74 179.3(4) . . . . ?
C71 C72 C73 C74 -0.2(6) . . . . ?
O13 C72 C73 C77 0.2(6) . . . . ?
C71 C72 C73 C77 -179.3(4) . . . . ?
C72 C73 C74 C75 -0.2(7) . . . . ?
C77 C73 C74 C75 178.9(4) . . . . ?
C73 C74 C75 C76 1.3(7) . . . . ?
C73 C74 C75 C78 -177.9(4) . . . . ?
C74 C75 C76 C71 -1.9(6) . . . . ?
C78 C75 C76 C71 177.3(4) . . . . ?
C72 C71 C76 C75 1.5(6) . . . . ?
C70 C71 C76 C75 -175.2(4) . . . . ?
C90 N7 C79 C80 171.5(3) . . . . ?
C88 N7 C79 C80 52.2(4) . . . . ?
Ti3 N7 C79 C80 -71.8(3) . . . . ?
N7 C79 C80 C81 51.5(4) . . . . ?
N7 C79 C80 C85 -128.4(3) . . . . ?
Ti3 O10 C81 C80 -19.5(6) . . . . ?
Ti3 O10 C81 C82 160.3(3) . . . . ?
C85 C80 C81 O10 179.3(3) . . . . ?
C79 C80 C81 O10 -0.6(5) . . . . ?
C85 C80 C81 C82 -0.5(6) . . . . ?
C79 C80 C81 C82 179.6(3) . . . . ?
O10 C81 C82 C83 -179.4(4) . . . . ?
C80 C81 C82 C83 0.4(6) . . . . ?
O10 C81 C82 C86 0.3(6) . . . . ?
C80 C81 C82 C86 -179.8(4) . . . . ?
C81 C82 C83 C84 -0.2(7) . . . . ?
C86 C82 C83 C84 -180.0(4) . . . . ?
C82 C83 C84 C85 0.1(7) . . . . ?
C82 C83 C84 C87 179.6(4) . . . . ?
C83 C84 C85 C80 -0.2(6) . . . . ?
C87 C84 C85 C80 -179.6(4) . . . . ?
C81 C80 C85 C84 0.4(6) . . . . ?
C79 C80 C85 C84 -179.7(3) . . . . ?
C90 N7 C88 C89 -52.0(3) . . . . ?
C79 N7 C88 C89 69.2(3) . . . . ?
Ti3 N7 C88 C89 -170.7(2) . . . . ?
C91 N8 C89 C88 -60.4(3) . . . . ?
C92 N8 C89 C88 177.9(2) . . . . ?
N7 C88 C89 N8 58.9(3) . . . . ?
C79 N7 C90 C91 -72.0(3) . . . . ?
C88 N7 C90 C91 51.0(3) . . . . ?
Ti3 N7 C90 C91 172.7(2) . . . . ?
C92 N8 C91 C90 -176.4(3) . . . . ?
C89 N8 C91 C90 60.9(3) . . . . ?
N7 C90 C91 N8 -58.4(3) . . . . ?
C91 N8 C92 C93 171.7(3) . . . . ?
C89 N8 C92 C93 -68.1(3) . . . . ?
N8 C92 C93 C98 110.8(3) . . . . ?
N8 C92 C93 C94 -68.4(4) . . . . ?
Ti4 O14 C94 C95 76.5(4) . . . . ?
Ti4 O14 C94 C93 -103.7(3) . . . . ?
C98 C93 C94 O14 176.5(3) . . . . ?
C92 C93 C94 O14 -4.2(4) . . . . ?
C98 C93 C94 C95 -3.6(5) . . . . ?
C92 C93 C94 C95 175.6(3) . . . . ?
O14 C94 C95 C96 -176.6(3) . . . . ?
C93 C94 C95 C96 3.6(5) . . . . ?
O14 C94 C95 C99 2.7(5) . . . . ?
C93 C94 C95 C99 -177.1(3) . . . . ?
C94 C95 C96 C97 -0.2(5) . . . . ?
C99 C95 C96 C97 -179.5(3) . . . . ?
C95 C96 C97 C98 -3.0(5) . . . . ?
C95 C96 C97 C100 177.0(4) . . . . ?
C94 C93 C98 C97 0.3(5) . . . . ?
C92 C93 C98 C97 -179.0(3) . . . . ?
C96 C97 C98 C93 3.0(5) . . . . ?
C100 C97 C98 C93 -177.0(3) . . . . ?
Ti3 O11 C101 C102 96.9(5) . . . . ?
Ti3 O11 C101 C103 -138.4(3) . . . . ?
Ti3 O12 C104 C105 49(15) . . . . ?
Ti3 O12 C104 C106 177(100) . . . . ?
Ti4 O15 C107 C108 -98.1(11) . . . . ?
Ti4 O15 C107 C109 128.0(8) . . . . ?
Ti4 O16 C110 C111 -94.8(5) . . . . ?
Ti4 O16 C110 C112 142.2(4) . . . . ?
C113 C113 C114 C115 -177.5(7) 3_656 . . . ?
C116 C116 C117 C118 178.3(8) 3_556 . . . ?
C116 C117 C118 C217 -6.4(8) . . . . ?
C117 C118 C217 C216 2.2(8) . . . . ?
C118 C217 C216 C216 174.3(10) . . . 3_556 ?
